data_1551286
loop_
_publ_author_name
'Kraemer, Tobias'
'Tuna, Floriana'
'Pike, Sebastian D.'

_publ_section_title
;
 Photo-redox reactivity of titanium-oxo clusters: mechanistic insight into
 a two-electron intramolecular process, and structural characterisation of
 mixed-valent Ti(III)/Ti(IV) products
;
_journal_name_full 'Chemical Science'
_journal_paper_doi 10.1039/C9SC01241A
_journal_year 2019
_chemical_compound_source 'Uni. Cabridge, Chem Dept, Lab 301'
_chemical_formula_moiety 'C136 H159.00 O32 P8 Ti8'
_chemical_formula_sum 'C136 H159 O32 P8 Ti8'
_chemical_formula_weight 2936.74
_chemical_name_systematic '[TiO(OtBu)(O2PPh2)]4'
_space_group_IT_number 2
_space_group_name_Hall '-P 1'
_space_group_name_H-M_alt 'P -1'
_symmetry_cell_setting triclinic
_symmetry_space_group_name_Hall '-P 1'
_symmetry_space_group_name_H-M 'P -1'
_atom_sites_solution_hydrogens difmap
_atom_sites_solution_primary other
_audit_creation_date 2018-03-14
_audit_creation_method CRYSTALS_ver_14.61
_audit_update_record
;
2019-04-24 deposited with the CCDC.    2019-06-06 downloaded from the CCDC.
;
_cell_angle_alpha 96.740(2)
_cell_angle_beta 93.665(3)
_cell_angle_gamma 102.553(2)
_cell_formula_units_Z 2
_cell_length_a 13.2500(3)
_cell_length_b 16.5507(3)
_cell_length_c 33.5428(10)
_cell_measurement_reflns_used 0
_cell_measurement_temperature 100
_cell_measurement_theta_max 0
_cell_measurement_theta_min 0
_cell_volume 7100.0(3)
_computing_cell_refinement 'DIALS 2theta refinement, DIALS 1.8.2-g5331de77-release'
_computing_data_collection 'PILATUS_2M_S_N_24_0107_Diamond '
_computing_data_reduction
;
aimless (Evans, P. R. and Murshudov, G. N., 2013)
ccp4 (Winn, M. D. et al., 2011)
DIALS 1.8.2-g5331de77-release
pointless (Evans, P., 2006)
XIA2 0.5.476-ge008241c-dials-1.8 (Winter, G., 2010)
;
_computing_molecular_graphics 'CAMERON (Watkin et al., 1996)'
_computing_publication_material 'CRYSTALS (Betteridge et al., 2003)'
_computing_structure_refinement 'CRYSTALS (Betteridge et al., 2003)'
_computing_structure_solution 'Superflip (Palatinus & Chapuis, 2007)'
_diffrn_ambient_temperature 100(2)
_diffrn_detector 'Photon counting pixel array'
_diffrn_measured_fraction_theta_full 0.728
_diffrn_measured_fraction_theta_max 0.608
_diffrn_measurement_device 'Fixed \c 3-circle diffractometer'
_diffrn_measurement_device_type 'Fluid Film Devices'
_diffrn_measurement_method 'shutterless scans'
_diffrn_measurement_specimen_support 'MiTeGen MicroMount'
_diffrn_radiation_monochromator 'Silicon 111'
_diffrn_radiation_source 'Diamond Light Source Beamline I19-1'
_diffrn_radiation_type Synchrotron
_diffrn_radiation_wavelength 0.68890
_diffrn_reflns_av_R_equivalents 0.053
_diffrn_reflns_limit_h_max 15
_diffrn_reflns_limit_h_min -13
_diffrn_reflns_limit_k_max 27
_diffrn_reflns_limit_k_min -27
_diffrn_reflns_limit_l_max 55
_diffrn_reflns_limit_l_min 0
_diffrn_reflns_number 44780
_diffrn_reflns_theta_full 25.169
_diffrn_reflns_theta_max 35.955
_diffrn_reflns_theta_min 0.595
_diffrn_standards_number 0
_exptl_absorpt_coefficient_mu 0.588
_exptl_absorpt_correction_type empirical
_exptl_absorpt_process_details
;
CCP4 7.0.048: AIMLESS, version 0.5.32 : 29/03/17
Scaling & analysis of unmerged intensities, absorption correction using spherical harmonics
;
_exptl_crystal_colour colourless
_exptl_crystal_density_diffrn 1.374
_exptl_crystal_density_method 'not measured'
_exptl_crystal_description block
_exptl_crystal_F_000 3054
_exptl_crystal_size_max 0.100
_exptl_crystal_size_mid 0.100
_exptl_crystal_size_min 0.100
_refine_diff_density_max 3.43
_refine_diff_density_min -1.70
_refine_ls_extinction_method None
_refine_ls_goodness_of_fit_ref 1.3078
_refine_ls_hydrogen_treatment constr
_refine_ls_matrix_type full
_refine_ls_number_parameters 1847
_refine_ls_number_reflns 22022
_refine_ls_number_restraints 3696
_refine_ls_R_factor_all 0.1718
_refine_ls_R_factor_gt 0.1100
_refine_ls_shift/su_max 10.8149014
_refine_ls_shift/su_mean 0.0589012
_refine_ls_structure_factor_coef Fsqd
_refine_ls_weighting_details
;
 Method= Modified Sheldrick 
 w=1/[\s^2^(F^2^) + ( 0.20P)^2^ + 0.00P] 
 ,where P=(max(Fo^2^,0) + 2Fc^2^)/3 
;
_refine_ls_weighting_scheme calc
_refine_ls_wR_factor_all 0.3843
_refine_ls_wR_factor_gt 0.3587
_refine_ls_wR_factor_ref 0.3843
_reflns_limit_h_max 15
_reflns_limit_h_min -13
_reflns_limit_k_max 27
_reflns_limit_k_min -27
_reflns_limit_l_max 55
_reflns_limit_l_min 0
_reflns_number_gt 11050
_reflns_number_total 44780
_reflns_threshold_expression I>2.0\s(I)
_oxford_diffrn_Wilson_B_factor 2.65
_oxford_diffrn_Wilson_scale 21.26
_oxford_refine_ls_r_factor_ref 0.1718
_oxford_refine_ls_scale 0.14383(15)
_oxford_reflns_number_all 22022
_oxford_reflns_threshold_expression_ref I>-3.0\s(I)
_oxford_structure_analysis_title 'shelxt in P -1'
_cod_data_source_file c9sc01241a2.cif
_cod_data_source_block 5Bu4
_cod_depositor_comments
;
The following automatic conversions were performed:

'_atom_sites_solution_primary' value 'Other' changed to 'other'
according to
/home/data/users/saulius/crontab/automatic-downloads/rss-feeds/RSC/lib/dictionaries/cif_core.dic
dictionary named 'cif_core.dic' version 2.4.2 from 2011-04-26.

Automatic conversion script
Id: cif_fix_values 4973 2017-02-22 13:04:09Z antanas 
;
_cod_original_cell_volume 7100.0(2)
_cod_original_sg_symbol_Hall '- P1'
_cod_original_sg_symbol_H-M 'P -1 '
_cod_original_formula_sum 'C136 H159.00 O32 P8 Ti8'
_cod_database_code 1551286

loop_
_symmetry_equiv_pos_as_xyz
x,y,z
-x,-y,-z

loop_
_atom_site_label
_atom_site_type_symbol
_atom_site_fract_x
_atom_site_fract_y
_atom_site_fract_z
_atom_site_U_iso_or_equiv
_atom_site_occupancy
_atom_site_adp_type
_atom_site_refinement_flags_posn
_atom_site_disorder_assembly
_atom_site_disorder_group
C1 C 0.7652(6) 0.2848(5) 0.7412(3) 0.0608 1.0000 Uani . . .
C2 C 0.8399(6) 0.2485(5) 0.7268(3) 0.0593 1.0000 Uani . . .
C3 C 0.9103(7) 0.2872(6) 0.7030(3) 0.0783 1.0000 Uani . . .
C4 C 0.9045(9) 0.3644(6) 0.6894(3) 0.0926 1.0000 Uani . . .
C5 C 0.8232(8) 0.4024(6) 0.7040(4) 0.0950 1.0000 Uani . . .
C6 C 0.7564(9) 0.3656(5) 0.7286(3) 0.0874 1.0000 Uani . . .
C7 C 0.5576(6) 0.1771(5) 0.7454(3) 0.0571 1.0000 Uani . . .
C8 C 0.5378(8) 0.1845(7) 0.7063(3) 0.0918 1.0000 Uani . . .
C9 C 0.4458(10) 0.1368(7) 0.6859(3) 0.1007 1.0000 Uani . . .
C10 C 0.3681(7) 0.0868(5) 0.7043(3) 0.0677 1.0000 Uani . . .
C11 C 0.3952(7) 0.0828(6) 0.7450(3) 0.0687 1.0000 Uani . . .
C12 C 0.4903(7) 0.1264(5) 0.7653(3) 0.0607 1.0000 Uani . . .
C13 C 0.5174(6) -0.0664(5) 0.8440(3) 0.0558 1.0000 Uani . . .
C14 C 0.5066(7) -0.0627(6) 0.8037(3) 0.0645 1.0000 Uani . . .
C15 C 0.4182(7) -0.1182(6) 0.7787(3) 0.0701 1.0000 Uani . . .
C16 C 0.3466(7) -0.1697(5) 0.7970(3) 0.0613 1.0000 Uani . . .
C17 C 0.3546(7) -0.1747(6) 0.8351(3) 0.0665 1.0000 Uani . . .
C18 C 0.4395(7) -0.1202(6) 0.8618(3) 0.0678 1.0000 Uani . . .
C19 C 0.6915(7) -0.0657(6) 0.8999(3) 0.0633 1.0000 Uani . . .
C20 C 0.7276(7) -0.1280(5) 0.8756(3) 0.0688 1.0000 Uani . . .
C21 C 0.7783(8) -0.1784(7) 0.8925(3) 0.0819 1.0000 Uani . . .
C22 C 0.7929(9) -0.1734(9) 0.9329(4) 0.1216 1.0000 Uani . . .
C23 C 0.7632(12) -0.1088(11) 0.9568(4) 0.1525 1.0000 Uani . . .
C24 C 0.7128(11) -0.0567(9) 0.9405(4) 0.1236 1.0000 Uani . . .
C31 C 0.6838(7) 0.2835(6) 1.0467(3) 0.0662 1.0000 Uani . . .
C32 C 0.5911(7) 0.2571(6) 1.0598(3) 0.0688 1.0000 Uani . . .
C33 C 0.5594(8) 0.2963(7) 1.0950(3) 0.0796 1.0000 Uani . . .
C34 C 0.6255(7) 0.3666(7) 1.1189(3) 0.0810 1.0000 Uani . . .
C35 C 0.7180(8) 0.3919(7) 1.1039(3) 0.0887 1.0000 Uani . . .
C36 C 0.7479(8) 0.3523(7) 1.0705(3) 0.0960 1.0000 Uani . . .
C49 C 0.9402(5) 0.8220(4) 0.7549(2) 0.0385 1.0000 Uani . . .
C50 C 1.0152(6) 0.8715(6) 0.7351(3) 0.0625 1.0000 Uani . . .
C51 C 1.1092(7) 0.9192(6) 0.7550(3) 0.0716 1.0000 Uani . . .
C52 C 1.1258(8) 0.9106(6) 0.7958(4) 0.0901 1.0000 Uani . . .
C53 C 1.0600(8) 0.8632(6) 0.8158(3) 0.0770 1.0000 Uani . . .
C54 C 0.9630(8) 0.8189(5) 0.7955(3) 0.0715 1.0000 Uani . . .
C55 C 0.7353(6) 0.7128(4) 0.7588(2) 0.0434 1.0000 Uani . . .
C56 C 0.6608(7) 0.7507(5) 0.7723(3) 0.0650 1.0000 Uani . . .
C57 C 0.5902(7) 0.7134(5) 0.7980(3) 0.0751 1.0000 Uani . . .
C58 C 0.5991(7) 0.6342(7) 0.8071(3) 0.0816 1.0000 Uani . . .
C59 C 0.6712(7) 0.6009(6) 0.7952(3) 0.0801 1.0000 Uani . . .
C60 C 0.7419(6) 0.6384(6) 0.7697(3) 0.0722 1.0000 Uani . . .
C61 C 0.9827(5) 1.0680(4) 0.6567(2) 0.0405 1.0000 Uani . . .
C62 C 0.9945(6) 1.0679(6) 0.6984(3) 0.0610 1.0000 Uani . . .
C63 C 1.0789(7) 1.1162(7) 0.7204(3) 0.0770 1.0000 Uani . . .
C64 C 1.1528(6) 1.1725(6) 0.7033(3) 0.0649 1.0000 Uani . . .
C65 C 1.1416(6) 1.1721(5) 0.6621(3) 0.0526 1.0000 Uani . . .
C66 C 1.0591(6) 1.1212(4) 0.6399(2) 0.0478 1.0000 Uani . . .
C67 C 0.8093(6) 1.0675(4) 0.6015(3) 0.0466 1.0000 Uani . . .
C68 C 0.7780(6) 1.1279(5) 0.6244(3) 0.0571 1.0000 Uani . . .
C69 C 0.7220(6) 1.1814(5) 0.6064(3) 0.0619 1.0000 Uani . . .
C70 C 0.7055(8) 1.1713(6) 0.5642(4) 0.0828 1.0000 Uani . . .
C71 C 0.7375(8) 1.1127(7) 0.5425(3) 0.0886 1.0000 Uani . . .
C72 C 0.7913(7) 1.0587(6) 0.5593(3) 0.0680 1.0000 Uani . . .
C73 C 0.6922(5) 0.8308(4) 0.4801(2) 0.0400 1.0000 Uani . . .
C74 C 0.6252(9) 0.8540(7) 0.5036(3) 0.1070 1.0000 Uani . . .
C75 C 0.5539(9) 0.8999(8) 0.4908(4) 0.1261 1.0000 Uani . . .
C76 C 0.5580(6) 0.9270(6) 0.4552(3) 0.0684 1.0000 Uani . . .
C77 C 0.6264(7) 0.9071(5) 0.4305(3) 0.0661 1.0000 Uani . . .
C78 C 0.6972(6) 0.8573(5) 0.4427(2) 0.0576 1.0000 Uani . . .
C79 C 0.8181(6) 0.7146(5) 0.4529(2) 0.0495 1.0000 Uani . . .
C80 C 0.9175(6) 0.7449(5) 0.4409(2) 0.0503 1.0000 Uani . . .
C81 C 0.9451(8) 0.7033(6) 0.4061(3) 0.0661 1.0000 Uani . . .
C82 C 0.8760(8) 0.6356(6) 0.3847(3) 0.0662 1.0000 Uani . . .
C83 C 0.7792(9) 0.6035(6) 0.3973(3) 0.0826 1.0000 Uani . . .
C84 C 0.7482(7) 0.6437(5) 0.4307(2) 0.0530 1.0000 Uani . . .
C85 C 0.8004(6) 0.4701(5) 0.5537(3) 0.0578 1.0000 Uani . . .
C86 C 0.8191(5) 0.5023(5) 0.5178(2) 0.0493 1.0000 Uani . . .
C87 C 0.8651(6) 0.4697(6) 0.4894(3) 0.0634 1.0000 Uani . . .
C88 C 0.8992(6) 0.3935(7) 0.4947(4) 0.0821 1.0000 Uani . . .
C89 C 0.8843(7) 0.3631(6) 0.5288(4) 0.0833 1.0000 Uani . . .
C90 C 0.8356(7) 0.3973(5) 0.5586(3) 0.0747 1.0000 Uani . . .
C97 C 0.4151(8) 0.3519(6) 0.8375(3) 0.0778 1.0000 Uani . . .
C98 C 0.3834(11) 0.4015(8) 0.8754(6) 0.1876 1.0000 Uani . . .
C99 C 0.3280(8) 0.2817(6) 0.8180(4) 0.1027 1.0000 Uani . . .
C100 C 0.4553(8) 0.4066(8) 0.8080(4) 0.1149 1.0000 Uani . . .
C101 C 0.3618(6) 0.1188(6) 0.9211(3) 0.0726 1.0000 Uani . . .
C102 C 0.3234(6) 0.0706(6) 0.8810(3) 0.0638 1.0000 Uani . . .
C103 C 0.2838(8) 0.1724(6) 0.9349(3) 0.0804 1.0000 Uani . . .
C104 C 0.3727(8) 0.0604(6) 0.9544(3) 0.0734 1.0000 Uani . . .
C105 C 0.9577(6) 0.1044(5) 0.8420(2) 0.0524 1.0000 Uani . . .
C156 C 0.9074(6) 0.0420(5) 0.8036(3) 0.0609 1.0000 Uani . . .
C157 C 0.9685(7) 0.0566(7) 0.8763(3) 0.0771 1.0000 Uani . . .
C158 C 1.0568(6) 0.1608(6) 0.8351(3) 0.0686 1.0000 Uani . . .
C117 C 0.5447(6) 0.8960(4) 0.6584(2) 0.0454 1.0000 Uani . . .
C118 C 0.4407(6) 0.8421(5) 0.6662(3) 0.0618 1.0000 Uani . . .
C119 C 0.5315(6) 0.9381(5) 0.6200(2) 0.0569 1.0000 Uani . . .
C120 C 0.5866(6) 0.9556(5) 0.6947(2) 0.0568 1.0000 Uani . . .
C121 C 1.1399(6) 0.8828(5) 0.5779(2) 0.0466 1.0000 Uani . . .
C122 C 1.1760(6) 0.9309(5) 0.6204(3) 0.0613 1.0000 Uani . . .
C123 C 1.1263(5) 0.9411(4) 0.5462(2) 0.0483 1.0000 Uani . . .
C124 C 1.2088(5) 0.8253(4) 0.5644(2) 0.0412 1.0000 Uani . . .
C125 C 1.0857(5) 0.6479(4) 0.6599(2) 0.0424 1.0000 Uani . . .
C126 C 1.0429(7) 0.5935(7) 0.6905(4) 0.1008 1.0000 Uani . . .
C167 C 1.1183(9) 0.5992(7) 0.6254(4) 0.1077 1.0000 Uani . . .
C168 C 1.1760(7) 0.7141(6) 0.6776(3) 0.0809 1.0000 Uani . . .
C169 C 1.1706(9) 0.4558(9) 0.7651(4) 0.1091 1.0000 Uani D . .
C130 C 1.2145(8) 0.5408(8) 0.7828(3) 0.0963 1.0000 Uani D . .
C131 C 1.2929(8) 0.5831(8) 0.7634(3) 0.1019 1.0000 Uani D . .
C132 C 1.3315(9) 0.5447(9) 0.7264(3) 0.1012 1.0000 Uani D . .
C133 C 1.2764(9) 0.4657(9) 0.7162(4) 0.1150 1.0000 Uani D . .
C134 C 1.1985(9) 0.4211(9) 0.7337(4) 0.1092 1.0000 Uani D . .
O1 O 0.6433(4) 0.2969(3) 0.91785(18) 0.0578 1.0000 Uani . . .
O2 O 0.6045(4) 0.1884(3) 0.86043(18) 0.0593 1.0000 Uani . . .
O3 O 0.7824(4) 0.2949(3) 0.86596(18) 0.0590 1.0000 Uani . . .
O4 O 0.7577(3) 0.1852(3) 0.91178(16) 0.0520 1.0000 Uani . . .
O5 O 0.8969(3) 0.8151(2) 0.64125(11) 0.0255 1.0000 Uani . . .
O6 O 0.8556(3) 0.7021(2) 0.58010(12) 0.0291 1.0000 Uani . . .
O7 O 0.7432(3) 0.8150(3) 0.58735(12) 0.0287 1.0000 Uani . . .
O8 O 0.7157(3) 0.7062(2) 0.63359(12) 0.0278 1.0000 Uani . . .
O9 O 0.6830(4) 0.4302(3) 0.87208(17) 0.0601 1.0000 Uani . . .
O10 O 0.8217(4) 0.4278(3) 0.92930(17) 0.0625 1.0000 Uani . . .
O11 O 0.6306(4) 0.1832(3) 0.97661(17) 0.0583 1.0000 Uani . . .
O12 O 0.7911(4) 0.3008(4) 0.98275(17) 0.0652 1.0000 Uani . . .
O13 O 0.5824(4) 0.0552(3) 0.90776(17) 0.0568 1.0000 Uani . . .
O14 O 0.6936(4) 0.0506(3) 0.84807(17) 0.0585 1.0000 Uani . . .
O15 O 0.7256(4) 0.1779(3) 0.79507(15) 0.0500 1.0000 Uani . . .
O16 O 0.6461(4) 0.3060(3) 0.80291(17) 0.0534 1.0000 Uani . . .
O17 O 0.7722(4) 0.8234(3) 0.70512(15) 0.0417 1.0000 Uani . . .
O18 O 0.8540(3) 0.6958(3) 0.69685(13) 0.0360 1.0000 Uani . . .
O19 O 0.8052(3) 0.9509(3) 0.65164(14) 0.0352 1.0000 Uani . . .
O20 O 0.9205(3) 0.9471(3) 0.59276(14) 0.0375 1.0000 Uani . . .
O21 O 0.8698(3) 0.8187(3) 0.52331(13) 0.0360 1.0000 Uani . . .
O22 O 0.7074(3) 0.6978(3) 0.51664(13) 0.0335 1.0000 Uani . . .
O23 O 0.6780(3) 0.5727(3) 0.57004(15) 0.0388 1.0000 Uani . . .
O24 O 0.8172(3) 0.5690(3) 0.62609(14) 0.0364 1.0000 Uani . . .
O25 O 0.4626(4) 0.1703(3) 0.92107(18) 0.0619 1.0000 Uani . . .
O26 O 0.4960(4) 0.3158(3) 0.85427(18) 0.0608 1.0000 Uani . . .
O27 O 0.9465(3) 0.3138(3) 0.93008(17) 0.0685 1.0000 Uani D . .
O28 O 0.8859(4) 0.1576(3) 0.85053(16) 0.0553 1.0000 Uani . . .
O29 O 0.5526(3) 0.6875(3) 0.57058(13) 0.0406 1.0000 Uani D . .
O30 O 0.6136(3) 0.8431(3) 0.65023(14) 0.0380 1.0000 Uani . . .
O31 O 1.0408(3) 0.8319(3) 0.58016(14) 0.0376 1.0000 Uani . . .
O32 O 1.0075(3) 0.6838(3) 0.64503(13) 0.0342 1.0000 Uani . . .
P1 P 0.76317(18) 0.48025(15) 0.90682(8) 0.0664 1.0000 Uani . . .
P2 P 0.72588(17) 0.23601(16) 1.00339(7) 0.0604 1.0000 Uani D . .
P3 P 0.62334(17) 0.00121(13) 0.87504(7) 0.0523 1.0000 Uani . . .
P4 P 0.67690(16) 0.23720(13) 0.77465(7) 0.0499 1.0000 Uani . . .
P5 P 0.82356(14) 0.76332(11) 0.72518(6) 0.0373 1.0000 Uani . . .
P6 P 0.87702(14) 0.99894(11) 0.62477(6) 0.0384 1.0000 Uani . . .
P7 P 0.77543(14) 0.76568(11) 0.49704(6) 0.0360 1.0000 Uani . . .
P8 P 0.73943(14) 0.52145(11) 0.59219(6) 0.0403 1.0000 Uani D . .
Ti1 Ti 0.80961(10) 0.30425(9) 0.92352(4) 0.0507 1.0000 Uani . . .
Ti2 Ti 0.59666(10) 0.18068(9) 0.91629(5) 0.0518 1.0000 Uani . . .
Ti3 Ti 0.75950(11) 0.17505(9) 0.85480(5) 0.0491 1.0000 Uani . . .
Ti4 Ti 0.6237(3) 0.3061(3) 0.86245(15) 0.1251 1.0000 Uani . . .
Ti5 Ti 0.87615(9) 0.69530(7) 0.63766(4) 0.0320 1.0000 Uani . . .
Ti6 Ti 0.90324(9) 0.82021(7) 0.58324(4) 0.0323 1.0000 Uani . . .
Ti7 Ti 0.69027(9) 0.69680(7) 0.57658(4) 0.0329 1.0000 Uani . . .
Ti8 Ti 0.74057(9) 0.82565(7) 0.64526(4) 0.0329 1.0000 Uani . . .
C136 C 0.6248(6) 0.3059(4) 0.8619(2) -0.0325 1.0000 Uani . . .
C139 C 0.4306(10) 0.6277(10) 0.6126(4) 0.0672 0.4029 Uani D 1 1
C147 C 0.3927(6) 0.6059(7) 0.5828(3) 0.0731 0.5971 Uani D 1 2
C138 C 0.4360(9) 0.5622(6) 0.5439(5) 0.0657 0.4029 Uani D 1 1
C148 C 0.4677(7) 0.5815(6) 0.5193(3) 0.0600 0.5971 Uani D 1 2
C137 C 0.3795(6) 0.6931(9) 0.5553(5) 0.0627 0.4029 Uani D 1 1
C149 C 0.4033(6) 0.7077(6) 0.5354(3) 0.0617 0.5971 Uani D 1 2
C107 C 0.4478(4) 0.6418(5) 0.5705(3) 0.0591 0.4029 Uani D 1 1
C106 C 0.4523(4) 0.6449(4) 0.55169(19) 0.0477 0.5971 Uani D 1 2
C910 C 0.6581(6) 0.4317(4) 0.6085(3) 0.3724 0.2916 Uani D 2 1
C911 C 0.6450(4) 0.4500(3) 0.61550(14) 0.0708 0.7084 Uani D 2 2
C960 C 0.6709(10) 0.4205(7) 0.6502(3) 0.3725 0.2916 Uani D 2 1
C961 C 0.6212(5) 0.4767(4) 0.65520(18) 0.0754 0.7084 Uani D 2 2
C950 C 0.5374(5) 0.4227(5) 0.6722(2) 0.0800 0.7084 Uani D 2 2
C951 C 0.5965(13) 0.3542(8) 0.6644(6) 0.3724 0.2916 Uani D 2 1
C940 C 0.4913(5) 0.3504(5) 0.6474(3) 0.0804 0.7084 Uani D 2 2
C941 C 0.5215(11) 0.3094(6) 0.6353(7) 0.3725 0.2916 Uani D 2 1
C930 C 0.5069(5) 0.3199(4) 0.6091(3) 0.0780 0.7084 Uani D 2 2
C931 C 0.5028(7) 0.3149(5) 0.5952(7) 0.3725 0.2916 Uani D 2 1
C920 C 0.5898(5) 0.3734(3) 0.5915(2) 0.0731 0.7084 Uani D 2 2
C921 C 0.5764(6) 0.3808(5) 0.5804(5) 0.3726 0.2916 Uani D 2 1
C431 C 0.8502(7) 0.5524(5) 0.8866(4) 0.1006 1.0000 Uani D 3 1
C441 C 0.9152(7) 0.6290(6) 0.9053(5) 0.1227 1.0000 Uani D 3 1
C451 C 0.9852(8) 0.6783(7) 0.8931(5) 0.1342 1.0000 Uani D 3 1
C461 C 1.0104(8) 0.6617(7) 0.8563(5) 0.1241 1.0000 Uani D 3 1
C471 C 0.9566(8) 0.5840(7) 0.8277(5) 0.1260 1.0000 Uani D 3 1
C481 C 0.8782(7) 0.5331(7) 0.8456(4) 0.1036 1.0000 Uani D 3 1
C371 C 0.6975(7) 0.5348(9) 0.9449(5) 0.1449 1.0000 Uani D 4 1
C380 C 0.6787(7) 0.4924(10) 0.9801(5) 0.1602 1.0000 Uani D 4 1
C390 C 0.6273(7) 0.5355(10) 1.0113(5) 0.1701 1.0000 Uani D 4 1
C401 C 0.6035(7) 0.6133(10) 1.0022(6) 0.1663 1.0000 Uani D 4 1
C411 C 0.6262(7) 0.6568(10) 0.9643(6) 0.1677 1.0000 Uani D 4 1
C421 C 0.6720(6) 0.6107(8) 0.9378(5) 0.1544 1.0000 Uani D 4 1
C109 C 1.0448(4) 0.3588(5) 0.9303(3) 0.0883 0.4332 Uani D 5 1
C108 C 1.0392(4) 0.3572(5) 0.9473(2) 0.0943 0.5668 Uani D 5 2
C128 C 1.0311(10) 0.4244(8) 0.9844(4) 0.1037 0.5668 Uani D 5 2
C113 C 1.0673(10) 0.4453(7) 0.9595(6) 0.0921 0.4332 Uani D 5 1
C127 C 1.1088(8) 0.2997(9) 0.9645(5) 0.1020 0.5668 Uani D 5 2
C114 C 1.1296(7) 0.3111(10) 0.9448(5) 0.0895 0.4332 Uani D 5 1
C129 C 1.1067(8) 0.4079(9) 0.9170(4) 0.1054 0.5668 Uani D 5 2
C112 C 1.0731(10) 0.3823(11) 0.8870(5) 0.0908 0.4332 Uani D 5 1
C250 C 0.8139(4) 0.1742(4) 1.02061(16) 0.0691 0.7233 Uani D 6 1
C251 C 0.7966(6) 0.1580(4) 1.0177(2) 0.0573 0.2767 Uani D 6 2
C260 C 0.8356(7) 0.1099(5) 0.9892(3) 0.0591 0.2767 Uani D 6 2
C261 C 0.8940(5) 0.1607(5) 0.99905(19) 0.0806 0.7233 Uani D 6 1
C270 C 0.8944(7) 0.0546(5) 0.9993(5) 0.0643 0.2767 Uani D 6 2
C271 C 0.9620(5) 0.1147(5) 1.0116(2) 0.0868 0.7233 Uani D 6 1
C280 C 0.9136(7) 0.0468(6) 1.0395(6) 0.0652 0.2767 Uani D 6 2
C281 C 0.9489(6) 0.0811(5) 1.0472(3) 0.0866 0.7233 Uani D 6 1
C290 C 0.8680(6) 0.0930(5) 1.0692(2) 0.0830 0.7233 Uani D 6 1
C291 C 0.8745(7) 0.0943(7) 1.0688(4) 0.0639 0.2767 Uani D 6 2
C300 C 0.8016(5) 0.1393(4) 1.05533(19) 0.0705 0.7233 Uani D 6 1
C301 C 0.8159(7) 0.1487(6) 1.0571(3) 0.0596 0.2767 Uani D 6 2
C25 C 1.4243(14) 0.6002(15) 0.7068(7) 0.1065 0.4682 Uani D 7 2
C1290 C 1.1004(15) 0.4185(15) 0.7818(7) 0.1255 0.5318 Uani D 7 1
H21 H 0.8442 0.1959 0.7336 0.0722 1.0000 Uiso R . .
H31 H 0.9627 0.2613 0.6938 0.0901 1.0000 Uiso R . .
H41 H 0.9534 0.3905 0.6731 0.1156 1.0000 Uiso R . .
H51 H 0.8157 0.4527 0.6945 0.1081 1.0000 Uiso R . .
H61 H 0.7051 0.3927 0.7384 0.1149 1.0000 Uiso R . .
H81 H 0.5843 0.2210 0.6933 0.1120 1.0000 Uiso R . .
H91 H 0.4340 0.1401 0.6583 0.1122 1.0000 Uiso R . .
H101 H 0.3053 0.0568 0.6909 0.0850 1.0000 Uiso R . .
H111 H 0.3461 0.0514 0.7592 0.0840 1.0000 Uiso R . .
H121 H 0.5069 0.1205 0.7923 0.0771 1.0000 Uiso R . .
H141 H 0.5556 -0.0246 0.7923 0.0779 1.0000 Uiso R . .
H151 H 0.4125 -0.1175 0.7514 0.0752 1.0000 Uiso R . .
H161 H 0.2902 -0.2036 0.7807 0.0768 1.0000 Uiso R . .
H171 H 0.3036 -0.2122 0.8457 0.0809 1.0000 Uiso R . .
H181 H 0.4444 -0.1211 0.8898 0.0720 1.0000 Uiso R . .
H201 H 0.7196 -0.1314 0.8481 0.0830 1.0000 Uiso R . .
H211 H 0.7997 -0.2184 0.8761 0.0981 1.0000 Uiso R . .
H221 H 0.8237 -0.2109 0.9451 0.1390 1.0000 Uiso R . .
H231 H 0.7784 -0.1013 0.9845 0.1820 1.0000 Uiso R . .
H241 H 0.6903 -0.0155 0.9569 0.1440 1.0000 Uiso R . .
H321 H 0.5451 0.2111 1.0455 0.0852 1.0000 Uiso R . .
H331 H 0.4942 0.2761 1.1033 0.0953 1.0000 Uiso R . .
H341 H 0.6062 0.3921 1.1429 0.0938 1.0000 Uiso R . .
H351 H 0.7608 0.4426 1.1168 0.1221 1.0000 Uiso R . .
H361 H 0.8148 0.3716 1.0632 0.1104 1.0000 Uiso R . .
H501 H 1.0027 0.8740 0.7075 0.0732 1.0000 Uiso R . .
H511 H 1.1569 0.9543 0.7418 0.0839 1.0000 Uiso R . .
H521 H 1.1883 0.9397 0.8090 0.1040 1.0000 Uiso R . .
H531 H 1.0766 0.8595 0.8427 0.0958 1.0000 Uiso R . .
H541 H 0.9128 0.7894 0.8097 0.0901 1.0000 Uiso R . .
H561 H 0.6557 0.8021 0.7647 0.0769 1.0000 Uiso R . .
H571 H 0.5385 0.7381 0.8069 0.0939 1.0000 Uiso R . .
H581 H 0.5531 0.6072 0.8236 0.0942 1.0000 Uiso R . .
H591 H 0.6748 0.5495 0.8023 0.1030 1.0000 Uiso R . .
H601 H 0.7910 0.6115 0.7601 0.0840 1.0000 Uiso R . .
H621 H 0.9431 1.0340 0.7104 0.0729 1.0000 Uiso R . .
H631 H 1.0876 1.1145 0.7480 0.1033 1.0000 Uiso R . .
H641 H 1.2101 1.2077 0.7189 0.0802 1.0000 Uiso R . .
H651 H 1.1902 1.2083 0.6496 0.0611 1.0000 Uiso R . .
H661 H 1.0538 1.1220 0.6126 0.0620 1.0000 Uiso R . .
H681 H 0.7930 1.1351 0.6526 0.0709 1.0000 Uiso R . .
H691 H 0.6953 1.2219 0.6221 0.0750 1.0000 Uiso R . .
H701 H 0.6707 1.2071 0.5518 0.1050 1.0000 Uiso R . .
H711 H 0.7232 1.1063 0.5147 0.1089 1.0000 Uiso R . .
H721 H 0.8122 1.0173 0.5431 0.0830 1.0000 Uiso R . .
H741 H 0.6212 0.8370 0.5291 0.1319 1.0000 Uiso R . .
H751 H 0.5068 0.9153 0.5079 0.1462 1.0000 Uiso R . .
H761 H 0.5108 0.9574 0.4466 0.0858 1.0000 Uiso R . .
H771 H 0.6293 0.9248 0.4051 0.0750 1.0000 Uiso R . .
H781 H 0.7460 0.8442 0.4257 0.0709 1.0000 Uiso R . .
H801 H 0.9627 0.7910 0.4556 0.0607 1.0000 Uiso R . .
H811 H 1.0100 0.7226 0.3975 0.0788 1.0000 Uiso R . .
H821 H 0.8935 0.6092 0.3613 0.0769 1.0000 Uiso R . .
H831 H 0.7340 0.5560 0.3833 0.0999 1.0000 Uiso R . .
H841 H 0.6828 0.6234 0.4388 0.0640 1.0000 Uiso R . .
H861 H 0.7950 0.5499 0.5144 0.0677 1.0000 Uiso R . .
H871 H 0.8762 0.4929 0.4659 0.0770 1.0000 Uiso R . .
H881 H 0.9319 0.3665 0.4749 0.1057 1.0000 Uiso R . .
H891 H 0.9080 0.3154 0.5326 0.0990 1.0000 Uiso R . .
H901 H 0.8280 0.3740 0.5819 0.0933 1.0000 Uiso R . .
H981 H 0.3571 0.4481 0.8674 0.2831 1.0000 Uiso R . .
H983 H 0.4422 0.4219 0.8956 0.2831 1.0000 Uiso R . .
H982 H 0.3288 0.3653 0.8871 0.2831 1.0000 Uiso R . .
H991 H 0.3526 0.2498 0.7965 0.1720 1.0000 Uiso R . .
H993 H 0.3054 0.2462 0.8378 0.1719 1.0000 Uiso R . .
H992 H 0.2704 0.3022 0.8077 0.1718 1.0000 Uiso R . .
H1001 H 0.4675 0.3734 0.7841 0.1633 1.0000 Uiso R . .
H1003 H 0.5196 0.4450 0.8191 0.1630 1.0000 Uiso R . .
H1002 H 0.4068 0.4392 0.8003 0.1629 1.0000 Uiso R . .
H1021 H 0.3666 0.0320 0.8734 0.1013 1.0000 Uiso R . .
H1023 H 0.2518 0.0396 0.8814 0.1012 1.0000 Uiso R . .
H1022 H 0.3266 0.1107 0.8620 0.1010 1.0000 Uiso R . .
H1031 H 0.3082 0.2039 0.9612 0.1130 1.0000 Uiso R . .
H1033 H 0.2145 0.1384 0.9357 0.1129 1.0000 Uiso R . .
H1032 H 0.2815 0.2107 0.9156 0.1131 1.0000 Uiso R . .
H1041 H 0.4025 0.0948 0.9793 0.1060 1.0000 Uiso R . .
H1043 H 0.3058 0.0255 0.9586 0.1060 1.0000 Uiso R . .
H1042 H 0.4191 0.0249 0.9463 0.1058 1.0000 Uiso R . .
H1061 H 0.8907 0.0734 0.7821 0.0927 1.0000 Uiso R . .
H1063 H 0.9582 0.0109 0.7957 0.0930 1.0000 Uiso R . .
H1062 H 0.8458 0.0035 0.8099 0.0926 1.0000 Uiso R . .
H1071 H 0.9915 0.0957 0.9006 0.1149 1.0000 Uiso R . .
H1073 H 1.0196 0.0237 0.8710 0.1151 1.0000 Uiso R . .
H1072 H 0.9030 0.0198 0.8794 0.1149 1.0000 Uiso R . .
H1081 H 1.0791 0.2032 0.8582 0.1111 1.0000 Uiso R . .
H1083 H 1.1065 0.1268 0.8307 0.1110 1.0000 Uiso R . .
H1082 H 1.0452 0.1867 0.8112 0.1110 1.0000 Uiso R . .
H1181 H 0.4490 0.8153 0.6896 0.0867 1.0000 Uiso R . .
H1183 H 0.3893 0.8749 0.6701 0.0867 1.0000 Uiso R . .
H1182 H 0.4165 0.8001 0.6433 0.0872 1.0000 Uiso R . .
H1191 H 0.5968 0.9716 0.6149 0.0871 1.0000 Uiso R . .
H1193 H 0.4801 0.9703 0.6233 0.0871 1.0000 Uiso R . .
H1192 H 0.5077 0.8952 0.5970 0.0869 1.0000 Uiso R . .
H1201 H 0.6503 0.9905 0.6896 0.0843 1.0000 Uiso R . .
H1203 H 0.5986 0.9252 0.7163 0.0842 1.0000 Uiso R . .
H1202 H 0.5382 0.9898 0.7020 0.0837 1.0000 Uiso R . .
H1221 H 1.1721 0.8934 0.6402 0.0827 1.0000 Uiso R . .
H1222 H 1.2463 0.9622 0.6202 0.0829 1.0000 Uiso R . .
H1223 H 1.1315 0.9693 0.6263 0.0829 1.0000 Uiso R . .
H1232 H 1.1143 0.9106 0.5193 0.0748 1.0000 Uiso R . .
H1231 H 1.1887 0.9838 0.5478 0.0751 1.0000 Uiso R . .
H1233 H 1.0703 0.9677 0.5515 0.0748 1.0000 Uiso R . .
H1242 H 1.1870 0.8008 0.5371 0.0627 1.0000 Uiso R . .
H1241 H 1.2783 0.8568 0.5668 0.0633 1.0000 Uiso R . .
H1243 H 1.2031 0.7819 0.5811 0.0631 1.0000 Uiso R . .
H1262 H 1.0317 0.6286 0.7137 0.1600 1.0000 Uiso R . .
H1261 H 1.0909 0.5601 0.6978 0.1599 1.0000 Uiso R . .
H1263 H 0.9775 0.5569 0.6791 0.1600 1.0000 Uiso R . .
H1272 H 1.1618 0.6355 0.6100 0.1620 1.0000 Uiso R . .
H1271 H 1.1571 0.5622 0.6351 0.1619 1.0000 Uiso R . .
H1273 H 1.0598 0.5673 0.6084 0.1619 1.0000 Uiso R . .
H1282 H 1.1977 0.7521 0.6587 0.1168 1.0000 Uiso R . .
H1281 H 1.1580 0.7445 0.7014 0.1169 1.0000 Uiso R . .
H1283 H 1.2348 0.6914 0.6859 0.1168 1.0000 Uiso R . .
H1301 H 1.1914 0.5642 0.8065 0.1200 1.0000 Uiso R . .
H1311 H 1.3233 0.6392 0.7736 0.1231 1.0000 Uiso R . .
H1331 H 1.2954 0.4379 0.6932 0.1383 1.0000 Uiso R . .
H1341 H 1.1665 0.3663 0.7230 0.1320 1.0000 Uiso R . .
H9501 H 0.5158 0.4354 0.6975 0.0933 0.7084 Uiso R 2 2
H9511 H 0.6002 0.3435 0.6910 0.4340 0.2916 Uiso R 2 1
H9401 H 0.4373 0.3174 0.6581 0.0941 0.7084 Uiso R 2 2
H9411 H 0.4747 0.2672 0.6448 0.4340 0.2916 Uiso R 2 1
H9301 H 0.4694 0.2700 0.5954 0.0908 0.7084 Uiso R 2 2
H9311 H 0.4477 0.2792 0.5790 0.4340 0.2916 Uiso R 2 1
H4411 H 0.9052 0.6478 0.9315 0.1590 1.0000 Uiso R 3 1
H4511 H 1.0214 0.7279 0.9081 0.1711 1.0000 Uiso R 3 1
H4611 H 1.0629 0.6967 0.8457 0.1679 1.0000 Uiso R 3 1
H3801 H 0.6968 0.4426 0.9839 0.1920 1.0000 Uiso R 4 1
H3901 H 0.6114 0.5139 1.0351 0.2040 1.0000 Uiso R 4 1
H4011 H 0.5710 0.6394 1.0223 0.1981 1.0000 Uiso R 4 1
H4111 H 0.6103 0.7073 0.9609 0.2010 1.0000 Uiso R 4 1
H4211 H 0.6869 0.6316 0.9136 0.1870 1.0000 Uiso R 4 1
H2601 H 0.8222 0.1144 0.9621 0.0701 0.2767 Uiso R 6 2
H2611 H 0.9041 0.1832 0.9752 0.0929 0.7233 Uiso R 6 1
H2701 H 0.9229 0.0243 0.9797 0.0750 0.2767 Uiso R 6 2
H2711 H 1.0163 0.1076 0.9963 0.0982 0.7233 Uiso R 6 1
H2801 H 0.9542 0.0111 1.0470 0.0760 0.2767 Uiso R 6 2
H2811 H 0.9946 0.0506 1.0562 0.1000 0.7233 Uiso R 6 1
H2901 H 0.8571 0.0689 1.0930 0.0999 0.7233 Uiso R 6 1
H2911 H 0.8860 0.0891 1.0959 0.0770 0.2767 Uiso R 6 2
H3001 H 0.7468 0.1477 1.0700 0.0869 0.7233 Uiso R 6 1
H3011 H 0.7861 0.1787 1.0766 0.0710 0.2767 Uiso R 6 2
H253 H 1.4789 0.5702 0.6987 0.1649 0.4682 Uiso R 7 2
H251 H 1.4532 0.6475 0.7285 0.1649 0.4682 Uiso R 7 2
H252 H 1.3919 0.6194 0.6831 0.1650 0.4682 Uiso R 7 2
H4811 H 0.8414 0.4838 0.8305 0.1381 1.0000 Uiso R 3 1
H4711 H 0.9715 0.5693 0.8014 0.1688 1.0000 Uiso R 3 1
H9601 H 0.7251 0.4550 0.6674 0.4340 0.2916 Uiso R 2 1
H9211 H 0.5703 0.3890 0.5535 0.4340 0.2916 Uiso R 2 1
H9611 H 0.6583 0.5269 0.6696 0.0879 0.7084 Uiso R 2 2
H9201 H 0.6056 0.3590 0.5655 0.0850 0.7084 Uiso R 2 2
H1291 H 1.1273 0.4236 0.8122 0.1918 0.5318 Uiso R 7 1
H1292 H 1.0894 0.3585 0.7674 0.1920 0.5318 Uiso R 7 1
H1293 H 1.0346 0.4414 0.7782 0.1920 0.5318 Uiso R 7 1
H1131 H 1.1314 0.4789 0.9529 0.1489 0.4332 Uiso R 5 1
H1132 H 1.0737 0.4364 0.9872 0.1492 0.4332 Uiso R 5 1
H1133 H 1.0121 0.4733 0.9549 0.1491 0.4332 Uiso R 5 1
H1121 H 1.1268 0.4328 0.8887 0.1421 0.4332 Uiso R 5 1
H1122 H 1.0117 0.3899 0.8722 0.1421 0.4332 Uiso R 5 1
H1123 H 1.0970 0.3369 0.8730 0.1421 0.4332 Uiso R 5 1
H1141 H 1.1936 0.3517 0.9532 0.1461 0.4332 Uiso R 5 1
H1142 H 1.1052 0.2825 0.9671 0.1462 0.4332 Uiso R 5 1
H1143 H 1.1389 0.2717 0.9225 0.1460 0.4332 Uiso R 5 1
H1294 H 1.1748 0.4364 0.9299 0.1501 0.5668 Uiso R 5 2
H1295 H 1.0701 0.4483 0.9087 0.1500 0.5668 Uiso R 5 2
H1296 H 1.1143 0.3694 0.8942 0.1501 0.5668 Uiso R 5 2
H1284 H 1.1003 0.4570 0.9928 0.1482 0.5668 Uiso R 5 2
H1285 H 1.0026 0.3964 1.0065 0.1481 0.5668 Uiso R 5 2
H1286 H 0.9874 0.4606 0.9765 0.1480 0.5668 Uiso R 5 2
H1274 H 1.1765 0.3376 0.9774 0.1481 0.5668 Uiso R 5 2
H1275 H 1.0691 0.2679 0.9851 0.1479 0.5668 Uiso R 5 2
H1276 H 1.1194 0.2600 0.9405 0.1480 0.5668 Uiso R 5 2
H1391 H 0.3840 0.5738 0.6114 0.0962 0.4029 Uiso R 1 1
H1392 H 0.3989 0.6701 0.6253 0.0959 0.4029 Uiso R 1 1
H1393 H 0.4944 0.6285 0.6282 0.0960 0.4029 Uiso R 1 1
H1471 H 0.3404 0.5592 0.5691 0.1161 0.5971 Uiso R 1 2
H1472 H 0.3611 0.6471 0.5969 0.1160 0.5971 Uiso R 1 2
H1473 H 0.4394 0.5871 0.6008 0.1162 0.5971 Uiso R 1 2
H1381 H 0.3850 0.5196 0.5532 0.0930 0.4029 Uiso R 1 1
H1382 H 0.5025 0.5474 0.5443 0.0931 0.4029 Uiso R 1 1
H1383 H 0.4135 0.5712 0.5172 0.0931 0.4029 Uiso R 1 1
H1481 H 0.4007 0.5530 0.5062 0.0941 0.5971 Uiso R 1 2
H1482 H 0.5020 0.5426 0.5304 0.0943 0.5971 Uiso R 1 2
H1483 H 0.5090 0.6087 0.4999 0.0938 0.5971 Uiso R 1 2
H1491 H 0.3369 0.6801 0.5216 0.0960 0.5971 Uiso R 1 2
H1492 H 0.3956 0.7497 0.5570 0.0962 0.5971 Uiso R 1 2
H1493 H 0.4475 0.7340 0.5167 0.0961 0.5971 Uiso R 1 2
H1371 H 0.3150 0.6571 0.5432 0.0899 0.4029 Uiso R 1 1
H1372 H 0.3666 0.7312 0.5775 0.0901 0.4029 Uiso R 1 1
H1373 H 0.4141 0.7237 0.5353 0.0903 0.4029 Uiso R 1 1

loop_
_atom_site_aniso_label
_atom_site_aniso_U_11
_atom_site_aniso_U_22
_atom_site_aniso_U_33
_atom_site_aniso_U_23
_atom_site_aniso_U_13
_atom_site_aniso_U_12
C1 0.037(4) 0.054(4) 0.084(5) 0.004(4) -0.020(4) 0.005(4)
C2 0.057(4) 0.051(4) 0.079(5) 0.015(4) 0.019(4) 0.025(4)
C3 0.070(5) 0.057(5) 0.114(6) 0.006(5) 0.013(5) 0.027(4)
C4 0.118(5) 0.045(5) 0.106(6) -0.003(5) 0.036(5) -0.001(5)
C5 0.091(5) 0.044(4) 0.158(7) 0.021(5) 0.048(6) 0.017(4)
C6 0.111(5) 0.038(4) 0.119(6) 0.009(4) 0.058(5) 0.016(4)
C7 0.046(4) 0.044(4) 0.081(5) 0.005(4) -0.007(4) 0.017(3)
C8 0.099(5) 0.079(6) 0.081(6) 0.016(5) -0.036(5) -0.007(5)
C9 0.140(5) 0.067(5) 0.072(5) -0.013(5) -0.063(5) 0.004(5)
C10 0.054(4) 0.048(4) 0.093(6) -0.018(4) -0.013(5) 0.016(4)
C11 0.049(4) 0.072(5) 0.080(5) -0.009(5) 0.011(4) 0.013(4)
C12 0.058(4) 0.054(4) 0.061(5) -0.001(4) 0.001(4) -0.001(4)
C13 0.046(4) 0.043(4) 0.083(5) 0.008(4) 0.018(4) 0.014(3)
C14 0.077(5) 0.062(5) 0.051(5) 0.000(4) 0.004(4) 0.012(4)
C15 0.072(5) 0.058(5) 0.076(5) -0.001(4) 0.011(5) 0.009(4)
C16 0.057(4) 0.054(5) 0.068(5) -0.005(4) -0.006(4) 0.013(4)
C17 0.050(4) 0.068(5) 0.076(5) 0.000(5) -0.001(4) 0.008(4)
C18 0.068(4) 0.068(5) 0.079(5) 0.018(4) 0.028(4) 0.028(4)
C19 0.060(4) 0.090(5) 0.042(4) 0.018(4) 0.016(4) 0.012(4)
C20 0.071(4) 0.063(5) 0.074(5) -0.010(4) 0.003(4) 0.031(4)
C21 0.113(5) 0.094(6) 0.061(5) 0.026(5) 0.025(5) 0.057(5)
C22 0.122(5) 0.161(7) 0.105(7) -0.002(6) -0.018(6) 0.101(5)
C23 0.192(6) 0.255(8) 0.070(6) 0.039(6) 0.004(6) 0.172(6)
C24 0.156(6) 0.161(7) 0.080(6) 0.008(6) 0.020(6) 0.093(6)
C31 0.049(4) 0.079(5) 0.062(5) -0.011(4) 0.010(4) 0.004(4)
C32 0.049(4) 0.076(5) 0.081(5) -0.005(5) 0.014(4) 0.019(4)
C33 0.077(5) 0.096(6) 0.076(5) 0.017(5) 0.044(5) 0.026(5)
C34 0.057(4) 0.089(6) 0.089(6) -0.006(5) 0.009(5) 0.007(5)
C35 0.077(5) 0.083(6) 0.087(6) -0.036(5) 0.030(5) -0.006(5)
C36 0.075(5) 0.097(6) 0.091(6) -0.026(5) 0.034(5) -0.020(5)
C49 0.043(4) 0.032(3) 0.039(4) -0.002(3) -0.004(3) 0.010(3)
C50 0.039(4) 0.078(5) 0.063(5) 0.000(4) -0.005(4) 0.005(4)
C51 0.049(4) 0.070(5) 0.084(6) -0.012(5) -0.004(4) 0.001(4)
C52 0.078(5) 0.054(5) 0.127(7) -0.024(5) -0.066(5) 0.032(4)
C53 0.088(5) 0.043(4) 0.092(6) 0.013(4) -0.020(5) 0.005(4)
C54 0.112(5) 0.034(4) 0.062(5) 0.005(4) 0.003(5) 0.005(4)
C55 0.045(4) 0.043(4) 0.044(4) 0.012(3) 0.019(3) 0.007(3)
C56 0.081(5) 0.049(4) 0.063(5) 0.006(4) 0.033(4) 0.002(4)
C57 0.073(4) 0.052(5) 0.105(6) 0.020(4) 0.051(4) 0.005(4)
C58 0.045(4) 0.116(6) 0.099(6) 0.046(5) 0.045(4) 0.024(4)
C59 0.066(4) 0.091(5) 0.101(6) 0.060(5) 0.019(5) 0.027(4)
C60 0.047(4) 0.104(6) 0.086(5) 0.053(5) 0.030(4) 0.032(4)
C61 0.041(4) 0.032(3) 0.049(4) 0.005(3) 0.008(3) 0.010(3)
C62 0.045(4) 0.064(5) 0.069(5) 0.005(4) 0.018(4) 0.001(4)
C63 0.049(4) 0.123(6) 0.053(5) 0.007(5) 0.001(4) 0.009(5)
C64 0.036(4) 0.062(5) 0.094(6) -0.005(5) 0.005(4) 0.015(4)
C65 0.054(4) 0.040(4) 0.067(5) 0.008(4) 0.018(4) 0.013(3)
C66 0.052(4) 0.032(4) 0.053(4) 0.003(3) -0.003(4) 0.000(3)
C67 0.045(4) 0.021(3) 0.080(5) 0.010(3) 0.022(4) 0.015(3)
C68 0.040(4) 0.049(4) 0.087(5) 0.016(4) 0.005(4) 0.018(3)
C69 0.048(4) 0.035(4) 0.104(6) 0.007(4) 0.011(4) 0.011(3)
C70 0.092(5) 0.072(5) 0.118(6) 0.058(5) 0.050(5) 0.054(4)
C71 0.113(5) 0.127(6) 0.068(5) 0.051(5) 0.056(4) 0.084(5)
C72 0.097(5) 0.078(5) 0.061(5) 0.039(4) 0.043(4) 0.064(4)
C73 0.028(3) 0.037(4) 0.059(4) 0.009(3) 0.002(3) 0.014(3)
C74 0.155(5) 0.138(6) 0.086(6) 0.060(5) 0.052(5) 0.123(5)
C75 0.154(5) 0.187(7) 0.108(6) 0.081(6) 0.066(5) 0.143(5)
C76 0.046(4) 0.081(5) 0.094(6) 0.029(5) 0.014(4) 0.036(4)
C77 0.098(5) 0.032(4) 0.066(5) 0.015(4) -0.027(5) 0.016(4)
C78 0.069(4) 0.050(4) 0.060(5) 0.007(4) -0.009(4) 0.032(4)
C79 0.068(4) 0.043(4) 0.046(4) 0.011(3) 0.004(4) 0.029(3)
C80 0.061(4) 0.049(4) 0.050(4) 0.013(4) 0.013(4) 0.026(3)
C81 0.085(5) 0.066(5) 0.065(5) 0.022(4) 0.027(4) 0.043(4)
C82 0.105(5) 0.055(5) 0.056(5) 0.011(4) 0.032(4) 0.047(4)
C83 0.136(5) 0.042(4) 0.073(5) 0.013(4) 0.019(5) 0.023(5)
C84 0.067(4) 0.035(4) 0.056(5) -0.002(4) 0.017(4) 0.011(4)
C85 0.033(4) 0.035(4) 0.092(5) -0.024(4) -0.026(4) 0.006(3)
C86 0.024(4) 0.057(4) 0.059(5) -0.016(4) 0.002(3) 0.007(3)
C87 0.035(4) 0.066(5) 0.078(5) -0.017(4) -0.005(4) 0.004(4)
C88 0.032(4) 0.105(6) 0.092(6) -0.054(5) -0.011(4) 0.020(4)
C89 0.074(5) 0.065(5) 0.107(6) -0.045(5) -0.042(5) 0.052(4)
C90 0.098(5) 0.047(4) 0.074(5) -0.015(4) -0.029(5) 0.029(4)
C97 0.082(5) 0.053(5) 0.099(6) 0.002(5) -0.005(5) 0.023(4)
C98 0.134(6) 0.096(6) 0.317(9) -0.091(7) 0.056(7) 0.044(6)
C99 0.080(5) 0.059(5) 0.156(7) 0.004(5) -0.053(6) 0.010(5)
C100 0.053(5) 0.102(6) 0.203(8) 0.052(6) 0.014(6) 0.030(5)
C101 0.039(4) 0.088(5) 0.086(6) -0.031(5) 0.023(4) 0.022(4)
C102 0.043(4) 0.079(5) 0.062(5) -0.019(4) 0.007(4) 0.015(4)
C103 0.094(5) 0.067(5) 0.088(6) 0.002(5) 0.022(5) 0.036(4)
C104 0.101(5) 0.061(5) 0.056(5) -0.003(4) 0.016(5) 0.019(4)
C105 0.046(4) 0.058(4) 0.056(4) -0.001(4) -0.005(4) 0.024(3)
C156 0.036(4) 0.061(5) 0.091(5) -0.002(4) 0.015(4) 0.024(3)
C157 0.048(4) 0.114(6) 0.081(5) 0.040(5) 0.009(4) 0.029(4)
C158 0.042(4) 0.085(5) 0.078(5) 0.014(5) 0.003(4) 0.011(4)
C117 0.041(4) 0.038(4) 0.064(4) 0.016(3) 0.014(3) 0.017(3)
C118 0.035(4) 0.058(5) 0.086(5) 0.000(4) 0.014(4) 0.001(3)
C119 0.062(4) 0.043(4) 0.072(5) 0.003(4) 0.006(4) 0.027(3)
C120 0.062(4) 0.055(4) 0.053(4) -0.003(4) 0.016(4) 0.017(4)
C121 0.051(4) 0.038(4) 0.046(4) 0.010(3) 0.000(4) -0.002(3)
C122 0.048(4) 0.049(4) 0.087(5) 0.008(4) 0.003(4) 0.012(3)
C123 0.026(3) 0.046(4) 0.075(5) 0.021(4) 0.010(3) 0.005(3)
C124 0.023(3) 0.047(4) 0.053(4) 0.001(3) 0.005(3) 0.009(3)
C125 0.024(3) 0.035(4) 0.071(5) 0.017(3) 0.008(3) 0.006(3)
C126 0.050(4) 0.137(6) 0.140(6) 0.103(5) 0.015(5) 0.027(5)
C167 0.095(5) 0.092(6) 0.167(7) 0.041(6) 0.050(6) 0.063(5)
C168 0.068(4) 0.071(5) 0.106(6) 0.035(5) -0.025(5) 0.018(4)
C169 0.088(4) 0.127(5) 0.115(5) 0.001(4) 0.000(4) 0.042(4)
C130 0.071(4) 0.122(5) 0.100(5) -0.002(5) -0.006(4) 0.043(4)
C131 0.087(4) 0.116(5) 0.102(5) 0.003(5) -0.021(4) 0.036(4)
C132 0.082(4) 0.125(5) 0.094(4) 0.000(4) -0.010(4) 0.030(4)
C133 0.102(4) 0.135(5) 0.105(5) -0.014(5) -0.003(5) 0.040(5)
C134 0.093(4) 0.118(5) 0.115(5) -0.010(5) -0.002(5) 0.037(4)
O1 0.032(3) 0.064(3) 0.077(4) 0.005(3) 0.001(3) 0.012(2)
O2 0.044(3) 0.046(3) 0.090(4) 0.015(3) -0.001(3) 0.013(2)
O3 0.038(3) 0.046(3) 0.088(4) 0.008(3) -0.005(3) 0.003(2)
O4 0.026(3) 0.057(3) 0.070(3) 0.003(3) -0.002(2) 0.010(2)
O5 0.025(2) 0.028(2) 0.023(2) -0.0012(18) 0.0079(18) 0.0061(17)
O6 0.036(2) 0.023(2) 0.026(2) -0.0030(18) 0.0001(19) 0.0071(18)
O7 0.032(2) 0.030(2) 0.029(2) 0.0087(19) 0.0068(19) 0.0127(18)
O8 0.029(2) 0.029(2) 0.027(2) 0.0023(18) 0.0111(18) 0.0079(18)
O9 0.050(3) 0.056(3) 0.067(4) -0.015(3) -0.012(3) 0.015(3)
O10 0.057(3) 0.053(3) 0.064(3) -0.022(3) -0.009(3) 0.003(3)
O11 0.040(3) 0.061(3) 0.067(3) -0.003(3) 0.005(3) 0.003(2)
O12 0.049(3) 0.075(4) 0.065(4) 0.000(3) -0.004(3) 0.007(3)
O13 0.036(3) 0.066(3) 0.065(3) -0.001(3) 0.002(3) 0.009(3)
O14 0.052(3) 0.058(3) 0.071(4) 0.013(3) 0.018(3) 0.019(3)
O15 0.041(3) 0.055(3) 0.048(3) -0.011(3) -0.012(2) 0.015(2)
O16 0.044(3) 0.046(3) 0.073(4) 0.001(3) 0.008(3) 0.020(2)
O17 0.045(3) 0.031(2) 0.054(3) 0.011(2) 0.015(2) 0.013(2)
O18 0.034(2) 0.038(3) 0.039(3) 0.012(2) 0.001(2) 0.013(2)
O19 0.030(2) 0.026(2) 0.051(3) 0.009(2) 0.013(2) 0.0056(18)
O20 0.045(3) 0.021(2) 0.050(3) 0.008(2) 0.019(2) 0.0077(19)
O21 0.039(3) 0.039(3) 0.037(3) 0.014(2) 0.017(2) 0.014(2)
O22 0.033(2) 0.032(2) 0.037(3) 0.007(2) 0.001(2) 0.0105(19)
O23 0.025(2) 0.032(2) 0.063(3) 0.014(2) 0.001(2) 0.0096(19)
O24 0.031(2) 0.023(2) 0.053(3) 0.010(2) -0.006(2) 0.0028(19)
O25 0.033(3) 0.055(3) 0.090(4) -0.010(3) 0.005(3) 0.003(2)
O26 0.047(3) 0.051(3) 0.081(4) -0.010(3) -0.005(3) 0.017(3)
O27 0.031(2) 0.072(3) 0.097(3) -0.005(3) 0.007(3) 0.008(2)
O28 0.057(3) 0.056(3) 0.058(3) 0.007(3) 0.019(3) 0.019(3)
O29 0.035(2) 0.034(2) 0.053(3) -0.001(2) -0.001(2) 0.0133(18)
O30 0.030(2) 0.034(2) 0.051(3) 0.004(2) 0.007(2) 0.008(2)
O31 0.034(3) 0.036(2) 0.046(3) 0.011(2) 0.006(2) 0.012(2)
O32 0.028(2) 0.031(2) 0.046(3) 0.010(2) 0.005(2) 0.0085(19)
P1 0.0453(13) 0.0538(14) 0.0904(18) -0.0234(13) -0.0234(13) 0.0164(11)
P2 0.0469(13) 0.0801(17) 0.0506(14) -0.0029(13) 0.0088(11) 0.0115(12)
P3 0.0502(13) 0.0475(12) 0.0591(14) -0.0010(11) 0.0097(11) 0.0139(10)
P4 0.0481(13) 0.0415(11) 0.0599(14) -0.0002(11) 0.0047(11) 0.0136(10)
P5 0.0337(10) 0.0355(10) 0.0419(11) 0.0081(9) 0.0037(9) 0.0047(8)
P6 0.0365(11) 0.0254(9) 0.0557(13) 0.0114(9) 0.0112(9) 0.0071(8)
P7 0.0370(11) 0.0321(10) 0.0429(11) 0.0076(9) 0.0053(9) 0.0148(8)
P8 0.0325(10) 0.0261(9) 0.0620(13) 0.0095(9) -0.0008(9) 0.0053(8)
Ti1 0.0352(8) 0.0557(9) 0.0570(10) -0.0026(8) 0.0006(7) 0.0074(7)
Ti2 0.0348(8) 0.0527(9) 0.0624(10) -0.0058(8) 0.0041(7) 0.0053(7)
Ti3 0.0419(9) 0.0487(9) 0.0560(10) -0.0001(7) 0.0039(7) 0.0126(7)
Ti4 0.088(2) 0.110(3) 0.159(3) -0.025(2) 0.007(2) 0.006(2)
Ti5 0.0273(7) 0.0253(7) 0.0438(8) 0.0061(6) 0.0012(6) 0.0067(5)
Ti6 0.0309(7) 0.0261(6) 0.0421(8) 0.0088(6) 0.0062(6) 0.0081(5)
Ti7 0.0297(7) 0.0256(6) 0.0448(8) 0.0087(6) 0.0023(6) 0.0077(5)
Ti8 0.0304(7) 0.0258(6) 0.0447(8) 0.0093(6) 0.0077(6) 0.0077(5)
C136 -0.026(3) -0.032(3) -0.034(3) -0.003(3) -0.011(3) 0.006(3)
C139 0.048(5) 0.050(6) 0.096(6) -0.004(6) 0.014(6) 0.000(5)
C147 0.051(5) 0.076(5) 0.078(5) -0.009(5) 0.014(5) -0.009(5)
C138 0.044(5) 0.042(5) 0.104(6) -0.015(5) -0.006(6) 0.009(5)
C148 0.045(4) 0.065(5) 0.062(5) -0.020(5) -0.008(5) 0.014(4)
C137 0.044(5) 0.043(6) 0.093(6) -0.015(6) 0.007(6) 0.007(5)
C149 0.044(4) 0.063(5) 0.070(5) -0.008(5) -0.017(5) 0.011(4)
C107 0.043(3) 0.040(4) 0.088(4) -0.010(4) 0.004(4) 0.005(4)
C106 0.033(3) 0.050(4) 0.057(4) -0.007(3) 0.001(3) 0.010(3)
C910 0.694(3) 0.159(4) 0.066(4) -0.034(4) 0.063(4) -0.314(4)
C911 0.019(3) 0.071(3) 0.132(4) 0.061(3) -0.001(3) 0.008(3)
C960 0.695(3) 0.159(4) 0.066(4) -0.034(4) 0.063(4) -0.314(4)
C961 0.025(3) 0.078(3) 0.132(4) 0.060(3) 0.001(3) 0.007(3)
C950 0.029(3) 0.082(3) 0.135(4) 0.059(3) 0.002(3) 0.005(3)
C951 0.695(3) 0.159(4) 0.066(4) -0.033(4) 0.063(4) -0.313(4)
C940 0.029(3) 0.078(3) 0.139(4) 0.058(3) 0.000(3) 0.004(3)
C941 0.695(3) 0.159(4) 0.066(4) -0.033(4) 0.064(4) -0.313(4)
C930 0.026(3) 0.074(3) 0.140(4) 0.055(3) -0.001(3) 0.006(3)
C931 0.695(3) 0.159(4) 0.066(4) -0.034(4) 0.063(4) -0.313(4)
C920 0.021(3) 0.070(3) 0.137(4) 0.057(3) 0.000(3) 0.009(3)
C921 0.694(3) 0.159(4) 0.066(4) -0.034(4) 0.063(4) -0.313(4)
C431 0.062(4) 0.029(4) 0.205(6) 0.001(5) -0.030(5) 0.017(3)
C441 0.065(4) 0.048(4) 0.231(6) -0.012(5) -0.050(5) -0.004(4)
C451 0.067(4) 0.057(5) 0.257(7) 0.004(6) -0.035(6) -0.008(4)
C461 0.065(4) 0.071(5) 0.238(7) 0.062(5) -0.031(6) 0.008(4)
C471 0.069(4) 0.097(5) 0.216(6) 0.061(5) -0.019(5) 0.016(4)
C481 0.055(4) 0.070(5) 0.183(6) 0.042(5) -0.008(5) -0.001(4)
C371 0.056(4) 0.158(5) 0.195(6) -0.113(5) -0.063(5) 0.062(4)
C380 0.061(4) 0.175(5) 0.207(6) -0.129(5) -0.040(5) 0.041(4)
C390 0.073(4) 0.181(5) 0.215(6) -0.135(5) -0.032(5) 0.038(5)
C401 0.062(4) 0.182(5) 0.216(6) -0.142(5) -0.036(5) 0.049(4)
C411 0.069(4) 0.182(5) 0.216(6) -0.130(5) -0.050(5) 0.051(4)
C421 0.065(4) 0.165(5) 0.207(6) -0.124(5) -0.053(5) 0.067(4)
C109 0.033(3) 0.092(4) 0.135(4) -0.013(4) 0.001(4) 0.021(4)
C108 0.050(3) 0.102(4) 0.118(4) -0.020(4) 0.000(4) 0.009(4)
C128 0.056(5) 0.112(6) 0.128(6) -0.027(6) 0.001(6) 0.011(5)
C113 0.033(5) 0.095(6) 0.141(6) -0.016(6) -0.009(6) 0.021(5)
C127 0.056(5) 0.109(6) 0.130(6) -0.016(6) -0.001(6) 0.016(5)
C114 0.032(5) 0.098(6) 0.140(6) -0.013(6) 0.010(6) 0.032(5)
C129 0.060(5) 0.112(6) 0.125(6) -0.011(6) -0.005(5) -0.003(5)
C112 0.032(5) 0.096(6) 0.141(6) -0.010(6) 0.005(6) 0.020(5)
C250 0.051(4) 0.098(5) 0.056(5) 0.019(4) -0.005(4) 0.011(4)
C251 0.030(5) 0.073(6) 0.055(6) -0.013(6) 0.038(5) -0.015(6)
C260 0.038(5) 0.075(6) 0.052(6) -0.012(6) 0.039(5) -0.014(5)
C261 0.063(4) 0.115(5) 0.070(5) 0.027(5) -0.001(4) 0.027(4)
C270 0.048(5) 0.077(6) 0.054(6) -0.014(6) 0.032(6) -0.012(5)
C271 0.072(4) 0.126(5) 0.071(5) 0.040(5) -0.003(5) 0.029(4)
C280 0.044(5) 0.077(6) 0.061(6) -0.008(6) 0.027(6) -0.013(6)
C281 0.074(4) 0.121(5) 0.068(5) 0.042(5) -0.003(4) 0.019(5)
C290 0.069(4) 0.112(5) 0.069(5) 0.040(5) -0.002(4) 0.009(5)
C291 0.041(5) 0.076(6) 0.061(6) -0.008(6) 0.027(6) -0.015(5)
C300 0.058(4) 0.088(5) 0.067(5) 0.034(4) 0.006(4) 0.007(4)
C301 0.037(5) 0.068(6) 0.060(6) -0.010(6) 0.032(6) -0.016(5)
C25 0.083(5) 0.132(7) 0.098(6) 0.010(6) -0.013(6) 0.018(6)
C1290 0.106(5) 0.141(7) 0.129(7) 0.002(6) 0.006(6) 0.036(6)

loop_
_atom_type_symbol
_atom_type_scat_dispersion_real
_atom_type_scat_dispersion_imag
_atom_type_scat_Cromer_Mann_a1
_atom_type_scat_Cromer_Mann_b1
_atom_type_scat_Cromer_Mann_a2
_atom_type_scat_Cromer_Mann_b2
_atom_type_scat_Cromer_Mann_a3
_atom_type_scat_Cromer_Mann_b3
_atom_type_scat_Cromer_Mann_a4
_atom_type_scat_Cromer_Mann_b4
_atom_type_scat_Cromer_Mann_c
_atom_type_scat_source
Ti 0.2776 0.4457 9.7595 7.8508 7.3558 0.5000 1.6991 35.6338 1.9021 116.1050 1.2807 'International Tables Vol C 4.2.6.8 and 6.1.1.4'
O 0.0106 0.0060 3.0485 13.2771 2.2868 5.7011 1.5463 0.3239 0.8670 32.9089 0.2508 'International Tables Vol C 4.2.6.8 and 6.1.1.4'
P 0.1023 0.0942 6.4345 1.9067 4.1791 27.1570 1.7800 0.5260 1.4908 68.1645 1.1149 'International Tables Vol C 4.2.6.8 and 6.1.1.4'
C 0.0033 0.0016 2.3100 20.8439 1.0200 10.2075 1.5886 0.5687 0.8650 51.6512 0.2156 'International Tables Vol C 4.2.6.8 and 6.1.1.4'
H 0.0000 0.0000 0.4930 10.5109 0.3229 26.1257 0.1402 3.1424 0.0408 57.7998 0.0030 'International Tables Vol C 4.2.6.8 and 6.1.1.4'

loop_
_geom_angle_atom_site_label_1
_geom_angle_atom_site_label_2
_geom_angle_atom_site_label_3
_geom_angle
_geom_angle_publ_flag
C2 C1 C6 118.5(8) yes
C2 C1 P4 121.9(6) yes
C6 C1 P4 119.6(7) yes
C1 C2 C3 121.5(8) yes
C1 C2 H21 119.2 no
C3 C2 H21 119.2 no
C2 C3 C4 122.3(9) yes
C2 C3 H31 120.2 no
C4 C3 H31 117.3 no
C3 C4 C5 116.1(9) yes
C3 C4 H41 121.6 no
C5 C4 H41 122.2 no
C4 C5 C6 121.3(9) yes
C4 C5 H51 117.9 no
C6 C5 H51 120.7 no
C1 C6 C5 120.1(9) yes
C1 C6 H61 120.2 no
C5 C6 H61 119.6 no
C8 C7 C12 122.3(9) yes
C8 C7 P4 121.3(7) yes
C12 C7 P4 116.4(7) yes
C7 C8 C9 118.3(10) yes
C7 C8 H81 121.0 no
C9 C8 H81 120.7 no
C8 C9 C10 123.8(10) yes
C8 C9 H91 118.0 no
C10 C9 H91 118.2 no
C9 C10 C11 113.8(8) yes
C9 C10 H101 123.9 no
C11 C10 H101 122.2 no
C10 C11 C12 122.8(9) yes
C10 C11 H111 118.0 no
C12 C11 H111 119.2 no
C11 C12 C7 118.8(9) yes
C11 C12 H121 120.3 no
C7 C12 H121 120.9 no
C14 C13 C18 119.8(8) yes
C14 C13 P3 120.3(6) yes
C18 C13 P3 119.8(7) yes
C13 C14 C15 119.5(8) yes
C13 C14 H141 119.7 no
C15 C14 H141 120.8 no
C14 C15 C16 118.6(9) yes
C14 C15 H151 119.6 no
C16 C15 H151 121.8 no
C15 C16 C17 123.3(9) yes
C15 C16 H161 117.4 no
C17 C16 H161 119.3 no
C16 C17 C18 120.9(9) yes
C16 C17 H171 119.3 no
C18 C17 H171 119.8 no
C17 C18 C13 117.7(9) yes
C17 C18 H181 121.9 no
C13 C18 H181 120.4 no
C20 C19 C24 118.8(9) yes
C20 C19 P3 118.5(6) yes
C24 C19 P3 122.7(8) yes
C19 C20 C21 120.7(9) yes
C19 C20 H201 119.8 no
C21 C20 H201 119.4 no
C20 C21 C22 120.6(10) yes
C20 C21 H211 118.7 no
C22 C21 H211 120.6 no
C21 C22 C23 118.7(10) yes
C21 C22 H221 121.4 no
C23 C22 H221 119.9 no
C22 C23 C24 121.6(11) yes
C22 C23 H231 119.9 no
C24 C23 H231 118.5 no
C19 C24 C23 119.3(12) yes
C19 C24 H241 119.9 no
C23 C24 H241 120.8 no
C32 C31 C36 115.1(9) yes
C32 C31 P2 123.9(8) yes
C36 C31 P2 121.0(7) yes
C31 C32 C33 122.7(10) yes
C31 C32 H321 119.2 no
C33 C32 H321 118.1 no
C32 C33 C34 121.6(9) yes
C32 C33 H331 120.3 no
C34 C33 H331 118.1 no
C33 C34 C35 113.4(10) yes
C33 C34 H341 122.3 no
C35 C34 H341 124.2 no
C34 C35 C36 124.1(10) yes
C34 C35 H351 116.3 no
C36 C35 H351 119.4 no
C31 C36 C35 123.0(9) yes
C31 C36 H361 118.2 no
C35 C36 H361 118.7 no
C50 C49 C54 117.6(7) yes
C50 C49 P5 117.6(6) yes
C54 C49 P5 124.8(6) yes
C49 C50 C51 122.5(8) yes
C49 C50 H501 119.7 no
C51 C50 H501 117.8 no
C50 C51 C52 115.4(9) yes
C50 C51 H511 121.7 no
C52 C51 H511 122.8 no
C51 C52 C53 124.9(9) yes
C51 C52 H521 116.3 no
C53 C52 H521 118.8 no
C52 C53 C54 118.6(9) yes
C52 C53 H531 120.4 no
C54 C53 H531 121.0 no
C53 C54 C49 120.9(9) yes
C53 C54 H541 119.9 no
C49 C54 H541 119.1 no
C56 C55 C60 120.0(7) yes
C56 C55 P5 118.8(6) yes
C60 C55 P5 121.2(6) yes
C55 C56 C57 120.7(8) yes
C55 C56 H561 120.3 no
C57 C56 H561 118.9 no
C56 C57 C58 116.2(8) yes
C56 C57 H571 121.4 no
C58 C57 H571 122.3 no
C57 C58 C59 122.0(8) yes
C57 C58 H581 118.7 no
C59 C58 H581 119.1 no
C58 C59 C60 121.5(9) yes
C58 C59 H591 119.0 no
C60 C59 H591 119.4 no
C59 C60 C55 119.4(8) yes
C59 C60 H601 119.9 no
C55 C60 H601 120.7 no
C62 C61 C66 117.3(7) yes
C62 C61 P6 122.5(6) yes
C66 C61 P6 120.1(6) yes
C61 C62 C63 120.1(8) yes
C61 C62 H621 118.8 no
C63 C62 H621 121.0 no
C62 C63 C64 121.7(9) yes
C62 C63 H631 119.8 no
C64 C63 H631 118.4 no
C63 C64 C65 117.9(8) yes
C63 C64 H641 121.6 no
C65 C64 H641 120.4 no
C64 C65 C66 120.1(8) yes
C64 C65 H651 120.3 no
C66 C65 H651 119.6 no
C61 C66 C65 122.7(8) yes
C61 C66 H661 119.1 no
C65 C66 H661 118.2 no
C68 C67 C72 120.0(7) yes
C68 C67 P6 120.2(7) yes
C72 C67 P6 119.8(5) yes
C67 C68 C69 120.7(8) yes
C67 C68 H681 119.7 no
C69 C68 H681 119.7 no
C68 C69 C70 118.0(8) yes
C68 C69 H691 122.0 no
C70 C69 H691 120.0 no
C69 C70 C71 120.3(8) yes
C69 C70 H701 119.3 no
C71 C70 H701 120.4 no
C70 C71 C72 122.9(9) yes
C70 C71 H711 118.3 no
C72 C71 H711 118.8 no
C67 C72 C71 118.0(8) yes
C67 C72 H721 121.0 no
C71 C72 H721 120.9 no
C74 C73 C78 118.3(6) yes
C74 C73 P7 120.1(6) yes
C78 C73 P7 121.5(6) yes
C73 C74 C75 122.3(9) yes
C73 C74 H741 119.4 no
C75 C74 H741 118.2 no
C74 C75 C76 120.3(9) yes
C74 C75 H751 120.7 no
C76 C75 H751 118.7 no
C75 C76 C77 119.8(8) yes
C75 C76 H761 120.7 no
C77 C76 H761 119.5 no
C76 C77 C78 120.3(8) yes
C76 C77 H771 120.8 no
C78 C77 H771 118.9 no
C77 C78 C73 118.8(8) yes
C77 C78 H781 120.5 no
C73 C78 H781 120.7 no
C80 C79 C84 121.5(7) yes
C80 C79 P7 120.4(6) yes
C84 C79 P7 118.0(6) yes
C79 C80 C81 117.5(8) yes
C79 C80 H801 120.9 no
C81 C80 H801 121.6 no
C80 C81 C82 120.2(9) yes
C80 C81 H811 119.0 no
C82 C81 H811 120.8 no
C81 C82 C83 122.4(9) yes
C81 C82 H821 120.2 no
C83 C82 H821 117.4 no
C82 C83 C84 119.2(10) yes
C82 C83 H831 121.9 no
C84 C83 H831 118.9 no
C79 C84 C83 119.0(8) yes
C79 C84 H841 121.5 no
C83 C84 H841 119.4 no
C86 C85 C90 116.1(9) yes
C86 C85 P8 121.4(6) yes
C90 C85 P8 122.5(8) yes
C85 C86 C87 124.4(9) yes
C85 C86 H861 116.2 no
C87 C86 H861 119.3 no
C86 C87 C88 118.6(10) yes
C86 C87 H871 122.0 no
C88 C87 H871 119.5 no
C87 C88 C89 117.9(9) yes
C87 C88 H881 122.3 no
C89 C88 H881 119.8 no
C88 C89 C90 123.4(9) yes
C88 C89 H891 118.2 no
C90 C89 H891 118.4 no
C85 C90 C89 119.5(10) yes
C85 C90 H901 120.6 no
C89 C90 H901 119.9 no
C98 C97 C99 112.2(10) yes
C98 C97 C100 112.0(10) yes
C99 C97 C100 110.6(10) yes
C98 C97 O26 103.0(9) yes
C99 C97 O26 108.1(7) yes
C100 C97 O26 110.6(8) yes
C97 C98 H981 109.3 no
C97 C98 H983 110.8 no
H981 C98 H983 110.0 no
C97 C98 H982 109.5 no
H981 C98 H982 108.5 no
H983 C98 H982 108.8 no
C97 C99 H991 109.5 no
C97 C99 H993 108.4 no
H991 C99 H993 108.8 no
C97 C99 H992 111.5 no
H991 C99 H992 109.6 no
H993 C99 H992 109.1 no
C97 C100 H1001 109.5 no
C97 C100 H1003 110.5 no
H1001 C100 H1003 109.2 no
C97 C100 H1002 111.8 no
H1001 C100 H1002 107.9 no
H1003 C100 H1002 107.9 no
C102 C101 C103 109.6(8) yes
C102 C101 C104 112.3(8) yes
C103 C101 C104 107.2(7) yes
C102 C101 O25 111.9(7) yes
C103 C101 O25 110.5(8) yes
C104 C101 O25 105.2(7) yes
C101 C102 H1021 110.6 no
C101 C102 H1023 109.8 no
H1021 C102 H1023 109.5 no
C101 C102 H1022 106.8 no
H1021 C102 H1022 109.8 no
H1023 C102 H1022 110.2 no
C101 C103 H1031 110.1 no
C101 C103 H1033 112.1 no
H1031 C103 H1033 109.5 no
C101 C103 H1032 106.8 no
H1031 C103 H1032 109.0 no
H1033 C103 H1032 109.2 no
C101 C104 H1041 108.7 no
C101 C104 H1043 111.9 no
H1041 C104 H1043 109.3 no
C101 C104 H1042 109.2 no
H1041 C104 H1042 108.5 no
H1043 C104 H1042 109.2 no
C156 C105 C157 109.1(7) yes
C156 C105 C158 112.8(7) yes
C157 C105 C158 112.9(7) yes
C156 C105 O28 106.1(6) yes
C157 C105 O28 109.5(7) yes
C158 C105 O28 106.1(7) yes
C105 C156 H1061 109.4 no
C105 C156 H1063 106.9 no
H1061 C156 H1063 110.1 no
C105 C156 H1062 110.3 no
H1061 C156 H1062 111.1 no
H1063 C156 H1062 109.0 no
C105 C157 H1071 108.6 no
C105 C157 H1073 108.8 no
H1071 C157 H1073 109.7 no
C105 C157 H1072 110.4 no
H1071 C157 H1072 110.1 no
H1073 C157 H1072 109.3 no
C105 C158 H1081 109.4 no
C105 C158 H1083 107.4 no
H1081 C158 H1083 111.8 no
C105 C158 H1082 108.5 no
H1081 C158 H1082 109.8 no
H1083 C158 H1082 109.9 no
C118 C117 C119 110.0(6) yes
C118 C117 C120 109.0(7) yes
C119 C117 C120 113.6(6) yes
C118 C117 O30 108.3(6) yes
C119 C117 O30 106.5(6) yes
C120 C117 O30 109.2(6) yes
C117 C118 H1181 110.0 no
C117 C118 H1183 111.4 no
H1181 C118 H1183 109.0 no
C117 C118 H1182 108.7 no
H1181 C118 H1182 109.0 no
H1183 C118 H1182 108.6 no
C117 C119 H1191 110.1 no
C117 C119 H1193 109.0 no
H1191 C119 H1193 111.9 no
C117 C119 H1192 109.2 no
H1191 C119 H1192 108.2 no
H1193 C119 H1192 108.4 no
C117 C120 H1201 109.2 no
C117 C120 H1203 108.8 no
H1201 C120 H1203 109.6 no
C117 C120 H1202 110.7 no
H1201 C120 H1202 109.4 no
H1203 C120 H1202 109.2 no
C122 C121 C123 112.7(6) yes
C122 C121 C124 112.6(6) yes
C123 C121 C124 111.2(6) yes
C122 C121 O31 106.7(6) yes
C123 C121 O31 106.5(5) yes
C124 C121 O31 106.8(6) yes
C121 C122 H1221 111.0 no
C121 C122 H1222 108.2 no
H1221 C122 H1222 110.5 no
C121 C122 H1223 108.2 no
H1221 C122 H1223 109.7 no
H1222 C122 H1223 109.2 no
C121 C123 H1232 110.9 no
C121 C123 H1231 108.4 no
H1232 C123 H1231 108.6 no
C121 C123 H1233 110.9 no
H1232 C123 H1233 109.9 no
H1231 C123 H1233 108.0 no
C121 C124 H1242 109.3 no
C121 C124 H1241 108.5 no
H1242 C124 H1241 110.8 no
C121 C124 H1243 109.4 no
H1242 C124 H1243 109.0 no
H1241 C124 H1243 109.9 no
C126 C125 C167 111.6(8) yes
C126 C125 C168 111.5(8) yes
C167 C125 C168 107.9(8) yes
C126 C125 O32 108.5(6) yes
C167 C125 O32 107.5(7) yes
C168 C125 O32 109.7(6) yes
C125 C126 H1262 108.4 no
C125 C126 H1261 110.4 no
H1262 C126 H1261 110.1 no
C125 C126 H1263 109.1 no
H1262 C126 H1263 109.5 no
H1261 C126 H1263 109.3 no
C125 C167 H1272 110.5 no
C125 C167 H1271 109.3 no
H1272 C167 H1271 108.4 no
C125 C167 H1273 110.7 no
H1272 C167 H1273 109.0 no
H1271 C167 H1273 108.8 no
C125 C168 H1282 110.8 no
C125 C168 H1281 109.6 no
H1282 C168 H1281 109.1 no
C125 C168 H1283 112.0 no
H1282 C168 H1283 108.4 no
H1281 C168 H1283 106.8 no
C130 C169 C134 124.3(15) yes
C130 C169 C1290 115.5(18) yes
C134 C169 C1290 120(2) yes
C169 C130 C131 115.2(12) yes
C169 C130 H1301 121.4 no
C131 C130 H1301 123.3 no
C130 C131 C132 123.0(13) yes
C130 C131 H1311 118.4 no
C132 C131 H1311 118.6 no
C131 C132 C133 109.2(12) yes
C131 C132 C25 118.3(14) yes
C133 C132 C25 132.4(15) yes
C132 C133 C134 130.5(14) yes
C132 C133 H1331 114.2 no
C134 C133 H1331 115.3 no
C133 C134 C169 117.6(16) yes
C133 C134 H1341 121.2 no
C169 C134 H1341 121.2 no
Ti1 O1 Ti2 98.5(2) yes
Ti1 O1 Ti4 99.6(3) yes
Ti2 O1 Ti4 100.0(3) yes
Ti2 O2 Ti3 99.8(2) yes
Ti2 O2 Ti4 98.8(3) yes
Ti3 O2 Ti4 100.5(3) yes
Ti1 O3 Ti3 97.3(2) yes
Ti1 O3 Ti4 99.5(3) yes
Ti3 O3 Ti4 99.1(2) yes
Ti1 O4 Ti2 98.6(2) yes
Ti1 O4 Ti3 98.2(2) yes
Ti2 O4 Ti3 99.6(2) yes
Ti5 O5 Ti6 96.07(18) yes
Ti5 O5 Ti8 99.20(17) yes
Ti6 O5 Ti8 98.34(17) yes
Ti5 O6 Ti6 97.19(19) yes
Ti5 O6 Ti7 97.76(18) yes
Ti6 O6 Ti7 98.00(17) yes
Ti6 O7 Ti7 99.62(17) yes
Ti6 O7 Ti8 99.66(18) yes
Ti7 O7 Ti8 97.34(17) yes
Ti5 O8 Ti7 99.30(17) yes
Ti5 O8 Ti8 98.05(18) yes
Ti7 O8 Ti8 98.06(18) yes
P1 O9 Ti4 127.6(4) yes
P1 O10 Ti1 131.2(3) yes
P2 O11 Ti2 127.9(3) yes
P2 O12 Ti1 130.4(4) yes
P3 O13 Ti2 129.4(3) yes
P3 O14 Ti3 129.3(3) yes
P4 O15 Ti3 129.8(3) yes
P4 O16 Ti4 127.2(3) yes
P5 O17 Ti8 128.2(3) yes
P5 O18 Ti5 128.0(2) yes
P6 O19 Ti8 128.5(3) yes
P6 O20 Ti6 128.5(3) yes
P7 O21 Ti6 127.2(2) yes
P7 O22 Ti7 127.2(3) yes
P8 O23 Ti7 129.9(3) yes
P8 O24 Ti5 127.9(2) yes
C101 O25 Ti2 149.8(5) yes
C97 O26 Ti4 154.1(6) yes
C97 O26 C136 153.7(6) yes
Ti4 O26 C136 0.7(4) yes
Ti1 O27 C109 150.9(4) yes
Ti1 O27 C108 148.4(4) yes
C105 O28 Ti3 152.7(5) yes
Ti7 O29 C107 152.2(4) yes
Ti7 O29 C106 149.8(3) yes
C117 O30 Ti8 152.1(4) yes
C121 O31 Ti6 150.2(4) yes
C125 O32 Ti5 154.6(4) yes
O9 P1 O10 114.6(3) yes
O9 P1 Ti1 86.7(2) yes
O10 P1 Ti1 28.0(2) yes
O9 P1 Ti4 29.9(2) yes
O10 P1 Ti4 85.8(2) yes
Ti1 P1 Ti4 58.01(9) yes
O9 P1 C431 107.6(5) yes
O10 P1 C431 108.9(3) yes
Ti1 P1 C431 122.1(3) yes
Ti4 P1 C431 127.8(5) yes
O9 P1 C371 110.2(3) yes
O10 P1 C371 106.3(6) yes
Ti1 P1 C371 117.8(6) yes
Ti4 P1 C371 114.1(4) yes
C431 P1 C371 109.1(7) yes
C31 P2 O11 108.7(4) yes
C31 P2 O12 109.8(4) yes
O11 P2 O12 113.5(3) yes
C31 P2 Ti1 133.0(3) yes
O11 P2 Ti1 87.3(2) yes
O12 P2 Ti1 28.8(2) yes
C31 P2 Ti2 126.4(3) yes
O11 P2 Ti2 30.0(2) yes
O12 P2 Ti2 83.9(2) yes
Ti1 P2 Ti2 57.38(5) yes
C31 P2 C250 106.5(4) yes
O11 P2 C250 113.0(3) yes
O12 P2 C250 105.1(3) yes
Ti1 P2 C250 106.86(14) yes
Ti2 P2 C250 119.7(2) yes
C31 P2 O11 108.7(4) yes
C31 P2 O12 109.8(4) yes
O11 P2 O12 113.5(3) yes
C31 P2 Ti1 133.0(3) yes
O11 P2 Ti1 87.3(2) yes
O12 P2 Ti1 28.8(2) yes
C31 P2 Ti2 126.4(3) yes
O11 P2 Ti2 30.0(2) yes
O12 P2 Ti2 83.9(2) yes
Ti1 P2 Ti2 57.38(5) yes
C31 P2 C251 109.1(4) yes
O11 P2 C251 103.4(3) yes
O12 P2 C251 112.1(3) yes
Ti1 P2 C251 109.5(2) yes
Ti2 P2 C251 112.6(3) yes
C19 P3 C13 106.3(4) yes
C19 P3 O13 107.8(4) yes
C13 P3 O13 109.8(3) yes
C19 P3 O14 110.2(3) yes
C13 P3 O14 108.2(4) yes
O13 P3 O14 114.3(3) yes
C19 P3 Ti2 124.3(3) yes
C13 P3 Ti2 119.2(3) yes
O13 P3 Ti2 29.0(2) yes
O14 P3 Ti2 85.4(2) yes
C19 P3 Ti3 117.3(3) yes
C13 P3 Ti3 126.5(3) yes
O13 P3 Ti3 85.5(2) yes
O14 P3 Ti3 29.3(2) yes
Ti2 P3 Ti3 57.24(5) yes
C7 P4 C1 109.4(4) yes
C7 P4 O16 106.6(3) yes
C1 P4 O16 109.1(4) yes
C7 P4 O15 107.9(3) yes
C1 P4 O15 108.4(3) yes
O16 P4 O15 115.4(3) yes
C7 P4 Ti3 120.0(3) yes
C1 P4 Ti3 121.2(3) yes
O16 P4 Ti3 86.2(2) yes
O15 P4 Ti3 29.2(2) yes
C7 P4 Ti4 109.4(3) yes
C1 P4 Ti4 131.2(3) yes
O16 P4 Ti4 30.4(2) yes
O15 P4 Ti4 86.5(2) yes
Ti3 P4 Ti4 57.92(9) yes
C55 P5 C49 108.5(3) yes
C55 P5 O18 108.2(3) yes
C49 P5 O18 107.2(3) yes
C55 P5 O17 108.3(3) yes
C49 P5 O17 108.7(3) yes
O18 P5 O17 115.7(3) yes
C55 P5 Ti5 130.2(3) yes
C49 P5 Ti5 110.3(2) yes
O18 P5 Ti5 29.97(15) yes
O17 P5 Ti5 87.4(2) yes
C55 P5 Ti8 121.7(2) yes
C49 P5 Ti8 120.9(2) yes
O18 P5 Ti8 85.75(16) yes
O17 P5 Ti8 29.95(19) yes
Ti5 P5 Ti8 57.87(4) yes
C67 P6 C61 104.6(3) yes
C67 P6 O20 109.9(3) yes
C61 P6 O20 109.2(3) yes
C67 P6 O19 108.3(3) yes
C61 P6 O19 107.8(3) yes
O20 P6 O19 116.3(2) yes
C67 P6 Ti6 125.8(3) yes
C61 P6 Ti6 120.2(2) yes
O20 P6 Ti6 29.84(16) yes
O19 P6 Ti6 86.57(18) yes
C67 P6 Ti8 117.6(2) yes
C61 P6 Ti8 126.3(2) yes
O20 P6 Ti8 86.92(17) yes
O19 P6 Ti8 29.84(17) yes
Ti6 P6 Ti8 57.58(4) yes
C73 P7 C79 107.4(3) yes
C73 P7 O22 106.7(3) yes
C79 P7 O22 107.0(3) yes
C73 P7 O21 110.5(3) yes
C79 P7 O21 109.0(3) yes
O22 P7 O21 115.9(2) yes
C73 P7 Ti6 118.6(3) yes
C79 P7 Ti6 126.2(3) yes
O22 P7 Ti6 85.78(18) yes
O21 P7 Ti6 30.47(16) yes
C73 P7 Ti7 107.9(2) yes
C79 P7 Ti7 131.6(2) yes
O22 P7 Ti7 30.50(17) yes
O21 P7 Ti7 88.13(17) yes
Ti6 P7 Ti7 57.72(4) yes
C85 P8 O23 104.8(3) yes
C85 P8 O24 111.6(3) yes
O23 P8 O24 116.1(3) yes
C85 P8 Ti5 115.4(2) yes
O23 P8 Ti5 86.76(19) yes
O24 P8 Ti5 30.32(15) yes
C85 P8 Ti7 116.8(3) yes
O23 P8 Ti7 28.75(18) yes
O24 P8 Ti7 87.37(17) yes
Ti5 P8 Ti7 58.08(4) yes
C85 P8 C910 99.7(4) yes
O23 P8 C910 112.9(3) yes
O24 P8 C910 110.5(4) yes
Ti5 P8 C910 134.1(3) yes
Ti7 P8 C910 130.2(2) yes
C85 P8 O23 104.8(3) yes
C85 P8 O24 111.6(3) yes
O23 P8 O24 116.1(3) yes
C85 P8 Ti5 115.4(2) yes
O23 P8 Ti5 86.76(19) yes
O24 P8 Ti5 30.32(15) yes
C85 P8 Ti7 116.8(3) yes
O23 P8 Ti7 28.75(18) yes
O24 P8 Ti7 87.37(17) yes
Ti5 P8 Ti7 58.08(4) yes
C85 P8 C911 113.3(3) yes
O23 P8 C911 105.7(3) yes
O24 P8 C911 105.5(2) yes
Ti5 P8 C911 124.13(15) yes
Ti7 P8 C911 118.36(18) yes
O1 Ti1 O12 84.3(2) yes
O1 Ti1 O10 84.4(2) yes
O12 Ti1 O10 92.2(2) yes
O1 Ti1 O4 79.6(2) yes
O12 Ti1 O4 91.1(2) yes
O10 Ti1 O4 163.3(2) yes
O1 Ti1 O3 79.1(2) yes
O12 Ti1 O3 162.6(2) yes
O10 Ti1 O3 91.4(2) yes
O4 Ti1 O3 80.9(2) yes
O1 Ti1 P2 74.34(16) yes
O12 Ti1 P2 20.80(17) yes
O10 Ti1 P2 108.84(18) yes
O4 Ti1 P2 71.57(18) yes
O3 Ti1 P2 144.47(17) yes
O1 Ti1 P1 69.36(15) yes
O12 Ti1 P1 104.20(18) yes
O10 Ti1 P1 20.80(16) yes
O4 Ti1 P1 143.42(15) yes
O3 Ti1 P1 74.77(17) yes
O1 Ti1 O27 177.4(3) yes
O12 Ti1 O27 93.9(2) yes
O10 Ti1 O27 93.8(2) yes
O4 Ti1 O27 102.3(2) yes
O3 Ti1 O27 102.8(2) yes
O1 Ti1 Ti2 37.17(15) yes
O12 Ti1 Ti2 80.65(17) yes
O10 Ti1 Ti2 121.42(17) yes
O4 Ti1 Ti2 43.25(14) yes
O3 Ti1 Ti2 82.96(16) yes
O1 Ti1 Ti3 83.56(16) yes
O12 Ti1 Ti3 131.64(18) yes
O10 Ti1 Ti3 132.69(18) yes
O4 Ti1 Ti3 40.61(17) yes
O3 Ti1 Ti3 41.41(16) yes
O1 Ti1 Ti4 36.78(17) yes
O12 Ti1 Ti4 120.96(18) yes
O10 Ti1 Ti4 81.62(18) yes
O4 Ti1 Ti4 82.65(17) yes
O3 Ti1 Ti4 42.94(17) yes
P2 Ti1 P1 115.89(8) yes
P2 Ti1 O27 104.6(2) yes
P1 Ti1 O27 109.37(19) yes
P2 Ti1 Ti2 61.63(6) yes
P1 Ti1 Ti2 106.06(6) yes
O27 Ti1 Ti2 144.40(19) yes
P2 Ti1 Ti3 111.48(7) yes
P1 Ti1 Ti3 114.60(7) yes
O27 Ti1 Ti3 99.04(19) yes
Ti2 Ti1 Ti3 62.16(5) yes
P2 Ti1 Ti4 109.95(10) yes
P1 Ti1 Ti4 60.91(10) yes
O27 Ti1 Ti4 144.8(2) yes
Ti2 Ti1 Ti4 55.61(9) yes
Ti3 Ti1 Ti4 62.17(9) yes
Ti1 Ti2 O4 38.16(14) yes
Ti1 Ti2 O11 83.05(15) yes
O4 Ti2 O11 85.5(2) yes
Ti1 Ti2 O13 121.99(15) yes
O4 Ti2 O13 84.0(2) yes
O11 Ti2 O13 90.2(2) yes
Ti1 Ti2 O2 82.57(17) yes
O4 Ti2 O2 79.6(2) yes
O11 Ti2 O2 164.5(2) yes
O13 Ti2 O2 92.5(2) yes
Ti1 Ti2 O1 44.30(15) yes
O4 Ti2 O1 81.6(2) yes
O11 Ti2 O1 94.0(2) yes
O13 Ti2 O1 164.6(2) yes
O2 Ti2 O1 79.6(2) yes
Ti1 Ti2 P2 60.98(6) yes
O4 Ti2 P2 69.23(16) yes
O11 Ti2 P2 22.10(15) yes
O13 Ti2 P2 102.76(16) yes
O2 Ti2 P2 143.30(17) yes
Ti1 Ti2 P3 108.09(6) yes
O4 Ti2 P3 70.80(15) yes
O11 Ti2 P3 105.61(17) yes
O13 Ti2 P3 21.55(16) yes
O2 Ti2 P3 73.65(17) yes
Ti1 Ti2 O25 145.09(19) yes
O4 Ti2 O25 176.2(2) yes
O11 Ti2 O25 92.9(2) yes
O13 Ti2 O25 92.6(2) yes
O2 Ti2 O25 102.2(3) yes
Ti1 Ti2 Ti3 55.90(5) yes
O4 Ti2 Ti3 37.38(15) yes
O11 Ti2 Ti3 122.77(15) yes
O13 Ti2 Ti3 82.15(16) yes
O2 Ti2 Ti3 42.85(15) yes
Ti1 Ti2 Ti4 62.69(10) yes
O4 Ti2 Ti4 85.10(17) yes
O11 Ti2 Ti4 134.06(19) yes
O13 Ti2 Ti4 133.1(2) yes
O2 Ti2 Ti4 40.60(18) yes
O1 Ti2 P2 77.15(18) yes
O1 Ti2 P3 144.32(18) yes
P2 Ti2 P3 111.88(7) yes
O1 Ti2 O25 101.9(2) yes
P2 Ti2 O25 110.1(2) yes
P3 Ti2 O25 106.39(19) yes
O1 Ti2 Ti3 83.12(17) yes
P2 Ti2 Ti3 105.98(6) yes
P3 Ti2 Ti3 61.22(5) yes
O25 Ti2 Ti3 143.8(2) yes
O1 Ti2 Ti4 40.09(19) yes
P2 Ti2 Ti4 115.44(11) yes
P3 Ti2 Ti4 113.31(11) yes
O25 Ti2 Ti4 98.5(2) yes
Ti3 Ti2 Ti4 62.49(10) yes
Ti2 Ti3 O2 37.35(16) yes
Ti2 Ti3 Ti1 61.94(5) yes
O2 Ti3 Ti1 83.90(16) yes
Ti2 Ti3 O14 82.09(16) yes
O2 Ti3 O14 84.0(2) yes
Ti1 Ti3 O14 133.50(17) yes
Ti2 Ti3 O15 122.10(15) yes
O2 Ti3 O15 84.8(2) yes
Ti1 Ti3 O15 132.54(16) yes
O14 Ti3 O15 90.6(2) yes
Ti2 Ti3 O3 82.72(18) yes
O2 Ti3 O3 79.5(2) yes
Ti1 Ti3 O3 41.29(18) yes
O14 Ti3 O3 163.2(2) yes
O15 Ti3 O3 91.3(2) yes
Ti2 Ti3 O4 42.98(14) yes
O2 Ti3 O4 79.7(2) yes
Ti1 Ti3 O4 41.23(16) yes
O14 Ti3 O4 92.4(2) yes
O15 Ti3 O4 163.9(2) yes
Ti2 Ti3 P4 107.85(6) yes
O2 Ti3 P4 71.31(16) yes
Ti1 Ti3 P4 113.52(6) yes
O14 Ti3 P4 104.57(17) yes
O15 Ti3 P4 20.99(14) yes
Ti2 Ti3 P3 61.54(5) yes
O2 Ti3 P3 71.65(14) yes
Ti1 Ti3 P3 113.35(7) yes
O14 Ti3 P3 21.41(16) yes
O15 Ti3 P3 106.32(16) yes
Ti2 Ti3 O28 141.39(18) yes
O2 Ti3 O28 176.6(2) yes
Ti1 Ti3 O28 97.83(19) yes
O14 Ti3 O28 92.7(2) yes
O15 Ti3 O28 96.1(2) yes
Ti2 Ti3 Ti4 55.61(10) yes
O2 Ti3 Ti4 37.05(16) yes
Ti1 Ti3 Ti4 62.37(10) yes
O14 Ti3 Ti4 120.86(17) yes
O15 Ti3 Ti4 81.71(17) yes
O3 Ti3 O4 81.3(2) yes
O3 Ti3 P4 73.38(18) yes
O4 Ti3 P4 144.32(16) yes
O3 Ti3 P3 144.25(19) yes
O4 Ti3 P3 73.26(17) yes
P4 Ti3 P3 114.94(7) yes
O3 Ti3 O28 103.8(2) yes
O4 Ti3 O28 99.6(2) yes
P4 Ti3 O28 110.47(18) yes
P3 Ti3 O28 104.94(18) yes
O3 Ti3 Ti4 43.10(17) yes
O4 Ti3 Ti4 83.16(18) yes
P4 Ti3 Ti4 61.17(10) yes
P3 Ti3 Ti4 107.93(10) yes
O28 Ti3 Ti4 146.3(2) yes
Ti1 Ti4 Ti3 55.46(9) yes
Ti1 Ti4 O3 37.60(18) yes
Ti3 Ti4 O3 37.83(16) yes
Ti1 Ti4 Ti2 61.69(10) yes
Ti3 Ti4 Ti2 61.90(10) yes
O3 Ti4 Ti2 84.4(2) yes
Ti1 Ti4 O16 119.2(2) yes
Ti3 Ti4 O16 81.7(2) yes
O3 Ti4 O16 81.8(3) yes
Ti2 Ti4 O16 134.7(3) yes
Ti1 Ti4 O9 82.7(2) yes
Ti3 Ti4 O9 123.4(2) yes
O3 Ti4 O9 85.6(3) yes
Ti2 Ti4 O9 132.0(3) yes
O16 Ti4 O9 89.6(3) yes
Ti1 Ti4 O2 81.8(2) yes
Ti3 Ti4 O2 42.45(18) yes
O3 Ti4 O2 79.6(3) yes
Ti2 Ti4 O2 40.6(2) yes
O16 Ti4 O2 94.4(3) yes
Ti1 Ti4 O1 43.63(17) yes
Ti3 Ti4 O1 82.6(2) yes
O3 Ti4 O1 80.6(3) yes
Ti2 Ti4 O1 39.9(2) yes
O16 Ti4 O1 162.1(3) yes
Ti1 Ti4 P1 61.08(10) yes
Ti3 Ti4 P1 109.02(14) yes
O3 Ti4 P1 72.56(19) yes
Ti2 Ti4 P1 111.08(16) yes
O16 Ti4 P1 105.4(2) yes
Ti1 Ti4 P4 107.57(14) yes
Ti3 Ti4 P4 60.91(10) yes
O3 Ti4 P4 71.0(2) yes
Ti2 Ti4 P4 112.86(15) yes
O16 Ti4 P4 22.41(15) yes
Ti1 Ti4 O26 148.3(3) yes
Ti3 Ti4 O26 141.7(3) yes
O3 Ti4 O26 174.0(4) yes
Ti2 Ti4 O26 100.1(3) yes
O16 Ti4 O26 92.2(3) yes
O9 Ti4 O2 164.0(3) yes
O9 Ti4 O1 92.1(3) yes
O2 Ti4 O1 79.4(3) yes
O9 Ti4 P1 22.56(17) yes
O2 Ti4 P1 142.7(3) yes
O1 Ti4 P1 72.1(2) yes
O9 Ti4 P4 107.8(2) yes
O2 Ti4 P4 73.3(2) yes
O1 Ti4 P4 143.5(3) yes
P1 Ti4 P4 118.31(15) yes
O9 Ti4 O26 94.1(3) yes
O2 Ti4 O26 101.2(3) yes
O1 Ti4 O26 105.4(3) yes
P1 Ti4 O26 109.0(3) yes
P4 Ti4 O26 103.4(3) yes
O8 Ti5 O24 85.92(16) yes
O8 Ti5 O18 82.20(16) yes
O24 Ti5 O18 91.55(19) yes
O8 Ti5 O6 80.44(16) yes
O24 Ti5 O6 89.27(18) yes
O18 Ti5 O6 162.52(17) yes
O8 Ti5 O5 80.22(16) yes
O24 Ti5 O5 164.76(17) yes
O18 Ti5 O5 92.83(18) yes
O6 Ti5 O5 82.22(17) yes
O8 Ti5 P5 71.66(12) yes
O24 Ti5 P5 109.42(14) yes
O18 Ti5 P5 22.02(12) yes
O6 Ti5 P5 144.68(13) yes
O5 Ti5 P5 72.21(12) yes
O8 Ti5 P8 72.87(12) yes
O24 Ti5 P8 21.76(12) yes
O18 Ti5 P8 106.38(14) yes
O6 Ti5 P8 70.30(13) yes
O5 Ti5 P8 144.03(13) yes
O8 Ti5 O32 175.35(19) yes
O24 Ti5 O32 92.99(18) yes
O18 Ti5 O32 93.32(19) yes
O6 Ti5 O32 104.07(19) yes
O5 Ti5 O32 101.32(18) yes
O8 Ti5 Ti6 84.26(11) yes
O24 Ti5 Ti6 130.06(14) yes
O18 Ti5 Ti6 134.93(14) yes
O6 Ti5 Ti6 40.81(12) yes
O5 Ti5 Ti6 42.43(12) yes
O8 Ti5 Ti7 37.17(11) yes
O24 Ti5 Ti7 81.98(12) yes
O18 Ti5 Ti7 119.17(13) yes
O6 Ti5 Ti7 43.74(12) yes
O5 Ti5 Ti7 83.13(12) yes
O8 Ti5 Ti8 37.95(11) yes
O24 Ti5 Ti8 123.86(13) yes
O18 Ti5 Ti8 81.51(12) yes
O6 Ti5 Ti8 83.54(12) yes
O5 Ti5 Ti8 42.78(12) yes
P5 Ti5 P8 119.18(6) yes
P5 Ti5 O32 104.53(16) yes
P8 Ti5 O32 107.43(15) yes
P5 Ti5 Ti6 113.43(5) yes
P8 Ti5 Ti6 110.20(6) yes
O32 Ti5 Ti6 99.85(14) yes
P5 Ti5 Ti7 107.78(5) yes
P8 Ti5 Ti7 61.01(4) yes
O32 Ti5 Ti7 147.13(16) yes
Ti6 Ti5 Ti7 61.64(4) yes
P5 Ti5 Ti8 61.13(4) yes
P8 Ti5 Ti8 109.42(5) yes
O32 Ti5 Ti8 142.75(15) yes
Ti6 Ti5 Ti8 62.21(4) yes
Ti7 Ti5 Ti8 55.50(4) yes
O7 Ti6 Ti5 84.99(11) yes
O7 Ti6 O20 85.25(17) yes
Ti5 Ti6 O20 132.01(14) yes
O7 Ti6 O21 85.23(16) yes
Ti5 Ti6 O21 134.82(14) yes
O20 Ti6 O21 90.80(18) yes
O7 Ti6 O5 80.31(16) yes
Ti5 Ti6 O5 41.51(12) yes
O20 Ti6 O5 90.52(18) yes
O21 Ti6 O5 165.32(18) yes
O7 Ti6 O6 81.42(17) yes
Ti5 Ti6 O6 42.00(12) yes
O20 Ti6 O6 165.81(18) yes
O21 Ti6 O6 92.91(18) yes
O5 Ti6 O6 82.48(17) yes
O7 Ti6 P7 68.87(12) yes
Ti5 Ti6 P7 115.80(5) yes
O20 Ti6 P7 103.90(14) yes
O21 Ti6 P7 22.35(13) yes
O5 Ti6 P7 144.35(13) yes
O7 Ti6 P6 71.28(12) yes
Ti5 Ti6 P6 112.71(6) yes
O20 Ti6 P6 21.64(12) yes
O21 Ti6 P6 105.48(13) yes
O5 Ti6 P6 72.26(12) yes
O7 Ti6 O31 176.33(18) yes
Ti5 Ti6 O31 97.59(14) yes
O20 Ti6 O31 91.08(19) yes
O21 Ti6 O31 94.73(19) yes
O5 Ti6 O31 99.86(18) yes
O7 Ti6 Ti7 37.70(11) yes
Ti5 Ti6 Ti7 62.58(4) yes
O20 Ti6 Ti7 122.90(13) yes
O21 Ti6 Ti7 83.67(13) yes
O5 Ti6 Ti7 83.34(12) yes
O7 Ti6 Ti8 37.96(11) yes
Ti5 Ti6 Ti8 62.01(4) yes
O20 Ti6 Ti8 82.42(13) yes
O21 Ti6 Ti8 123.03(13) yes
O5 Ti6 Ti8 42.80(11) yes
O6 Ti6 P7 75.78(13) yes
O6 Ti6 P6 145.25(14) yes
P7 Ti6 P6 112.08(5) yes
O6 Ti6 O31 102.24(19) yes
P7 Ti6 O31 112.05(16) yes
P6 Ti6 O31 105.24(15) yes
O6 Ti6 Ti7 44.19(12) yes
P7 Ti6 Ti7 61.37(5) yes
P6 Ti6 Ti7 107.95(5) yes
O31 Ti6 Ti7 145.95(15) yes
O6 Ti6 Ti8 84.08(13) yes
P7 Ti6 Ti8 106.24(5) yes
P6 Ti6 Ti8 61.17(4) yes
O31 Ti6 Ti8 141.60(15) yes
Ti7 Ti6 Ti8 55.70(4) yes
Ti5 Ti7 Ti6 55.78(4) yes
Ti5 Ti7 O6 38.50(11) yes
Ti6 Ti7 O6 37.81(11) yes
Ti5 Ti7 O22 121.31(12) yes
Ti6 Ti7 O22 81.27(13) yes
O6 Ti7 O22 82.88(16) yes
Ti5 Ti7 O23 82.19(13) yes
Ti6 Ti7 O23 121.37(13) yes
O6 Ti7 O23 83.65(16) yes
O22 Ti7 O23 90.41(19) yes
Ti5 Ti7 O7 82.68(12) yes
Ti6 Ti7 O7 42.67(12) yes
O6 Ti7 O7 80.02(16) yes
O22 Ti7 O7 91.31(17) yes
O23 Ti7 O7 163.23(18) yes
Ti5 Ti7 O8 43.53(12) yes
Ti6 Ti7 O8 83.73(13) yes
O6 Ti7 O8 81.56(16) yes
O22 Ti7 O8 163.82(18) yes
O23 Ti7 O8 92.23(19) yes
Ti5 Ti7 P7 109.57(5) yes
Ti6 Ti7 P7 60.91(5) yes
O6 Ti7 P7 72.64(11) yes
O22 Ti7 P7 22.27(13) yes
O23 Ti7 P7 108.33(15) yes
Ti5 Ti7 P8 60.92(5) yes
Ti6 Ti7 P8 105.49(5) yes
O6 Ti7 P8 68.37(11) yes
O22 Ti7 P8 102.58(13) yes
O23 Ti7 P8 21.33(13) yes
Ti5 Ti7 O29 144.23(15) yes
Ti6 Ti7 O29 144.31(14) yes
O6 Ti7 O29 176.11(19) yes
O22 Ti7 O29 94.15(19) yes
O23 Ti7 O29 93.89(18) yes
Ti5 Ti7 Ti8 61.97(4) yes
Ti6 Ti7 Ti8 62.44(4) yes
O6 Ti7 Ti8 85.32(11) yes
O22 Ti7 Ti8 132.84(13) yes
O23 Ti7 Ti8 133.30(15) yes
O7 Ti7 O8 81.68(18) yes
O7 Ti7 P7 70.30(13) yes
O8 Ti7 P7 144.48(14) yes
O7 Ti7 P8 143.19(13) yes
O8 Ti7 P8 75.64(13) yes
P7 Ti7 P8 114.98(6) yes
O7 Ti7 O29 102.62(18) yes
O8 Ti7 O29 101.59(19) yes
P7 Ti7 O29 105.42(15) yes
P8 Ti7 O29 110.03(14) yes
O7 Ti7 Ti8 41.61(12) yes
O8 Ti7 Ti8 41.21(12) yes
P7 Ti7 Ti8 111.24(5) yes
P8 Ti7 Ti8 114.91(6) yes
O29 Ti7 Ti8 98.55(15) yes
Ti6 Ti8 Ti5 55.78(4) yes
Ti6 Ti8 O5 38.86(10) yes
Ti5 Ti8 O5 38.02(11) yes
Ti6 Ti8 Ti7 61.85(4) yes
Ti5 Ti8 Ti7 62.53(4) yes
O5 Ti8 Ti7 85.75(12) yes
Ti6 Ti8 O19 82.26(13) yes
Ti5 Ti8 O19 121.38(12) yes
O5 Ti8 O19 83.43(16) yes
Ti7 Ti8 O19 133.19(14) yes
Ti6 Ti8 O17 123.28(14) yes
Ti5 Ti8 O17 82.51(13) yes
O5 Ti8 O17 84.46(17) yes
Ti7 Ti8 O17 132.96(13) yes
O19 Ti8 O17 91.04(19) yes
Ti6 Ti8 O7 42.38(12) yes
Ti5 Ti8 O7 82.79(12) yes
O5 Ti8 O7 80.78(16) yes
Ti7 Ti8 O7 41.05(12) yes
O19 Ti8 O7 92.21(18) yes
Ti6 Ti8 O8 82.99(12) yes
Ti5 Ti8 O8 43.99(12) yes
O5 Ti8 O8 81.50(16) yes
Ti7 Ti8 O8 40.74(12) yes
O19 Ti8 O8 164.18(18) yes
Ti6 Ti8 P5 107.97(5) yes
Ti5 Ti8 P5 61.00(5) yes
O5 Ti8 P5 70.27(11) yes
Ti7 Ti8 P5 113.50(5) yes
O19 Ti8 P5 105.21(14) yes
Ti6 Ti8 P6 61.26(5) yes
Ti5 Ti8 P6 107.66(5) yes
O5 Ti8 P6 70.79(11) yes
Ti7 Ti8 P6 113.12(6) yes
O19 Ti8 P6 21.66(13) yes
Ti6 Ti8 O30 141.83(16) yes
Ti5 Ti8 O30 146.32(15) yes
O5 Ti8 O30 175.37(19) yes
Ti7 Ti8 O30 98.26(16) yes
O19 Ti8 O30 92.11(18) yes
O17 Ti8 O7 164.42(18) yes
O17 Ti8 O8 92.28(18) yes
O7 Ti8 O8 80.66(17) yes
O17 Ti8 P5 21.86(13) yes
O7 Ti8 P5 143.78(13) yes
O8 Ti8 P5 74.08(13) yes
O17 Ti8 P6 106.64(14) yes
O7 Ti8 P6 73.13(13) yes
O8 Ti8 P6 144.25(13) yes
P5 Ti8 P6 114.98(6) yes
O17 Ti8 O30 94.4(2) yes
O7 Ti8 O30 100.69(19) yes
O8 Ti8 O30 103.05(19) yes
P5 Ti8 O30 109.92(15) yes
P6 Ti8 O30 105.34(15) yes
C107 C139 H1391 107.2 no
C107 C139 H1392 110.0 no
H1391 C139 H1392 109.3 no
C107 C139 H1393 111.8 no
H1391 C139 H1393 109.5 no
H1392 C139 H1393 109.0 no
C106 C147 H1471 107.2 no
C106 C147 H1472 108.2 no
H1471 C147 H1472 110.9 no
C106 C147 H1473 108.5 no
H1471 C147 H1473 110.6 no
H1472 C147 H1473 111.3 no
C107 C138 H1381 109.7 no
C107 C138 H1382 108.2 no
H1381 C138 H1382 110.5 no
C107 C138 H1383 107.3 no
H1381 C138 H1383 110.1 no
H1382 C138 H1383 111.1 no
C106 C148 H1481 108.0 no
C106 C148 H1482 109.9 no
H1481 C148 H1482 110.3 no
C106 C148 H1483 109.5 no
H1481 C148 H1483 109.2 no
H1482 C148 H1483 109.9 no
C107 C137 H1371 109.3 no
C107 C137 H1372 109.0 no
H1371 C137 H1372 109.9 no
C107 C137 H1373 108.2 no
H1371 C137 H1373 109.9 no
H1372 C137 H1373 110.4 no
C106 C149 H1491 108.9 no
C106 C149 H1492 110.3 no
H1491 C149 H1492 110.4 no
C106 C149 H1493 108.1 no
H1491 C149 H1493 109.7 no
H1492 C149 H1493 109.3 no
C139 C107 C137 111.41(5) yes
C139 C107 C138 111.40(5) yes
C137 C107 C138 111.40(5) yes
C139 C107 O29 107.46(5) yes
C137 C107 O29 107.46(5) yes
C138 C107 O29 107.46(5) yes
C149 C106 C148 111.40(5) yes
C149 C106 C147 111.41(5) yes
C148 C106 C147 111.41(5) yes
C149 C106 O29 107.47(5) yes
C148 C106 O29 107.46(5) yes
C147 C106 O29 107.45(5) yes
P8 C910 C960 118.13(6) yes
P8 C910 C921 118.12(6) yes
C960 C910 C921 123.36(6) yes
P8 C911 C961 118.12(6) yes
P8 C911 C920 118.15(6) yes
C961 C911 C920 123.36(6) yes
C910 C960 C951 117.95(6) yes
C910 C960 H9601 120.6 no
C951 C960 H9601 121.5 no
C911 C961 C950 117.96(6) yes
C911 C961 H9611 120.8 no
C950 C961 H9611 121.3 no
C961 C950 C940 114.18(6) yes
C961 C950 H9501 123.9 no
C940 C950 H9501 121.9 no
C960 C951 C941 114.17(6) yes
C960 C951 H9511 122.4 no
C941 C951 H9511 123.4 no
C950 C940 C930 132.36(6) yes
C950 C940 H9401 113.7 no
C930 C940 H9401 113.8 no
C951 C941 C931 132.38(6) yes
C951 C941 H9411 113.3 no
C931 C941 H9411 114.4 no
C940 C930 C920 114.15(6) yes
C940 C930 H9301 123.8 no
C920 C930 H9301 122.1 no
C941 C931 C921 114.18(6) yes
C941 C931 H9311 122.3 no
C921 C931 H9311 123.6 no
C930 C920 C911 117.95(6) yes
C930 C920 H9201 121.0 no
C911 C920 H9201 121.1 no
C931 C921 C910 117.96(6) yes
C931 C921 H9211 120.4 no
C910 C921 H9211 121.7 no
P1 C431 C441 129.6(13) yes
P1 C431 C481 120.0(8) yes
C441 C431 C481 109.8(12) yes
C431 C441 C451 131.7(17) yes
C431 C441 H4411 118.0 no
C451 C441 H4411 110.3 no
C441 C451 C461 118.9(15) yes
C441 C451 H4511 124.0 no
C461 C451 H4511 117.1 no
C451 C461 C471 123.4(13) yes
C451 C461 H4611 122.3 no
C471 C461 H4611 114.2 no
C461 C471 C481 111.6(14) yes
C461 C471 H4711 126.7 no
C481 C471 H4711 121.7 no
C431 C481 C471 124.6(13) yes
C431 C481 H4811 117.5 no
C471 C481 H4811 117.9 no
P1 C371 C380 113.6(11) yes
P1 C371 C421 119.5(15) yes
C380 C371 C421 126.9(15) yes
C371 C380 C390 114.7(16) yes
C371 C380 H3801 124.8 no
C390 C380 H3801 120.6 no
C380 C390 C401 115.5(19) yes
C380 C390 H3901 122.0 no
C401 C390 H3901 122.4 no
C390 C401 C411 128.0(14) yes
C390 C401 H4011 114.2 no
C411 C401 H4011 117.8 no
C401 C411 C421 110.8(16) yes
C401 C411 H4111 123.2 no
C421 C411 H4111 126.1 no
C371 C421 C411 124.1(19) yes
C371 C421 H4211 119.3 no
C411 C421 H4211 116.7 no
O27 C109 C113 112.96(5) yes
O27 C109 C114 112.95(5) yes
C113 C109 C114 105.77(5) yes
O27 C109 C112 112.97(5) yes
C113 C109 C112 105.77(5) yes
C114 C109 C112 105.77(5) yes
O27 C108 C128 112.96(5) yes
O27 C108 C127 112.96(5) yes
C128 C108 C127 105.77(5) yes
O27 C108 C129 112.94(5) yes
C128 C108 C129 105.77(5) yes
C127 C108 C129 105.78(5) yes
C108 C128 H1284 107.4 no
C108 C128 H1285 110.1 no
H1284 C128 H1285 109.8 no
C108 C128 H1286 110.8 no
H1284 C128 H1286 109.7 no
H1285 C128 H1286 109.2 no
C109 C113 H1131 107.2 no
C109 C113 H1132 110.8 no
H1131 C113 H1132 109.9 no
C109 C113 H1133 109.5 no
H1131 C113 H1133 109.3 no
H1132 C113 H1133 110.0 no
C108 C127 H1274 107.6 no
C108 C127 H1275 108.1 no
H1274 C127 H1275 111.5 no
C108 C127 H1276 106.0 no
H1274 C127 H1276 112.2 no
H1275 C127 H1276 111.2 no
C109 C114 H1141 108.3 no
C109 C114 H1142 108.5 no
H1141 C114 H1142 110.5 no
C109 C114 H1143 108.6 no
H1141 C114 H1143 110.2 no
H1142 C114 H1143 110.6 no
C108 C129 H1294 111.2 no
C108 C129 H1295 107.5 no
H1294 C129 H1295 109.6 no
C108 C129 H1296 108.6 no
H1294 C129 H1296 109.4 no
H1295 C129 H1296 110.5 no
C109 C112 H1121 112.3 no
C109 C112 H1122 109.1 no
H1121 C112 H1122 108.8 no
C109 C112 H1123 108.1 no
H1121 C112 H1123 108.8 no
H1122 C112 H1123 109.6 no
P2 C250 C261 121.11(5) yes
P2 C250 C300 121.13(5) yes
C261 C250 C300 117.76(5) yes
P2 C251 C260 121.11(6) yes
P2 C251 C301 121.11(6) yes
C260 C251 C301 117.73(5) yes
C251 C260 C270 122.20(6) yes
C251 C260 H2601 119.2 no
C270 C260 H2601 118.6 no
C250 C261 C271 122.20(6) yes
C250 C261 H2611 119.8 no
C271 C261 H2611 118.0 no
C260 C270 C280 118.95(6) yes
C260 C270 H2701 121.1 no
C280 C270 H2701 119.9 no
C261 C271 C281 118.95(6) yes
C261 C271 H2711 119.7 no
C281 C271 H2711 121.3 no
C270 C280 C291 119.95(6) yes
C270 C280 H2801 120.4 no
C291 C280 H2801 119.6 no
C271 C281 C290 119.95(6) yes
C271 C281 H2811 119.9 no
C290 C281 H2811 120.2 no
C281 C290 C300 118.94(6) yes
C281 C290 H2901 120.6 no
C300 C290 H2901 120.4 no
C280 C291 C301 118.95(6) yes
C280 C291 H2911 120.8 no
C301 C291 H2911 120.2 no
C290 C300 C250 122.20(6) yes
C290 C300 H3001 119.6 no
C250 C300 H3001 118.2 no
C291 C301 C251 122.20(6) yes
C291 C301 H3011 119.5 no
C251 C301 H3011 118.3 no
C132 C25 H253 113.9 no
C132 C25 H251 103.4 no
H253 C25 H251 110.7 no
C132 C25 H252 106.2 no
H253 C25 H252 111.0 no
H251 C25 H252 111.4 no
C169 C1290 H1291 107.0 no
C169 C1290 H1292 102.2 no
H1291 C1290 H1292 112.2 no
C169 C1290 H1293 111.6 no
H1291 C1290 H1293 111.9 no
H1292 C1290 H1293 111.4 no

loop_
_geom_bond_atom_site_label_1
_geom_bond_atom_site_label_2
_geom_bond_distance
_geom_bond_publ_flag
C1 C2 1.351(11) yes
C1 C6 1.474(12) yes
C1 P4 1.796(9) yes
C2 C3 1.368(12) yes
C2 H21 0.937 no
C3 C4 1.422(13) yes
C3 H31 0.943 no
C4 C5 1.445(14) yes
C4 H41 0.942 no
C5 C6 1.346(13) yes
C5 H51 0.948 no
C6 H61 0.947 no
C7 C8 1.344(12) yes
C7 C12 1.352(11) yes
C7 P4 1.828(8) yes
C8 C9 1.389(13) yes
C8 H81 0.932 no
C9 C10 1.400(15) yes
C9 H91 0.938 no
C10 C11 1.403(13) yes
C10 H101 0.927 no
C11 C12 1.397(12) yes
C11 H111 0.932 no
C12 H121 0.939 no
C13 C14 1.360(11) yes
C13 C18 1.420(11) yes
C13 P3 1.779(9) yes
C14 C15 1.464(12) yes
C14 H141 0.935 no
C15 C16 1.358(12) yes
C15 H151 0.917 no
C16 C17 1.290(12) yes
C16 H161 0.931 no
C17 C18 1.457(12) yes
C17 H171 0.933 no
C18 H181 0.940 no
C19 C20 1.420(12) yes
C19 C24 1.359(13) yes
C19 P3 1.815(9) yes
C20 C21 1.332(11) yes
C20 H201 0.917 no
C21 C22 1.349(14) yes
C21 H211 0.915 no
C22 C23 1.401(17) yes
C22 H221 0.929 no
C23 C24 1.343(15) yes
C23 H231 0.927 no
C24 H241 0.936 no
C31 C32 1.332(11) yes
C31 C36 1.391(13) yes
C31 P2 1.751(9) yes
C32 C33 1.412(12) yes
C32 H321 0.926 no
C33 C34 1.417(14) yes
C33 H331 0.928 no
C34 C35 1.355(13) yes
C34 H341 0.941 no
C35 C36 1.355(13) yes
C35 H351 0.943 no
C36 H361 0.933 no
C49 C50 1.399(10) yes
C49 C54 1.386(11) yes
C49 P5 1.802(7) yes
C50 C51 1.402(11) yes
C50 H501 0.936 no
C51 C52 1.400(14) yes
C51 H511 0.932 no
C52 C53 1.314(15) yes
C52 H521 0.918 no
C53 C54 1.419(12) yes
C53 H531 0.928 no
C54 H541 0.928 no
C55 C56 1.355(11) yes
C55 C60 1.344(11) yes
C55 P5 1.817(7) yes
C56 C57 1.407(11) yes
C56 H561 0.930 no
C57 C58 1.408(13) yes
C57 H571 0.919 no
C58 C59 1.265(12) yes
C58 H581 0.928 no
C59 C60 1.403(11) yes
C59 H591 0.920 no
C60 H601 0.919 no
C61 C62 1.398(11) yes
C61 C66 1.385(10) yes
C61 P6 1.799(7) yes
C62 C63 1.343(12) yes
C62 H621 0.929 no
C63 C64 1.399(12) yes
C63 H631 0.929 no
C64 C65 1.379(12) yes
C64 H641 0.935 no
C65 C66 1.344(10) yes
C65 H651 0.937 no
C66 H661 0.917 no
C67 C68 1.341(10) yes
C67 C72 1.408(11) yes
C67 P6 1.806(7) yes
C68 C69 1.433(10) yes
C68 H681 0.941 no
C69 C70 1.402(13) yes
C69 H691 0.948 no
C70 C71 1.305(13) yes
C70 H701 0.943 no
C71 C72 1.404(11) yes
C71 H711 0.929 no
C72 H721 0.925 no
C73 C74 1.313(11) yes
C73 C78 1.377(10) yes
C73 P7 1.812(6) yes
C74 C75 1.410(11) yes
C74 H741 0.934 no
C75 C76 1.322(12) yes
C75 H751 0.931 no
C76 C77 1.334(11) yes
C76 H761 0.937 no
C77 C78 1.446(10) yes
C77 H771 0.934 no
C78 H781 0.932 no
C79 C80 1.407(10) yes
C79 C84 1.422(11) yes
C79 P7 1.802(8) yes
C80 C81 1.393(11) yes
C80 H801 0.927 no
C81 C82 1.375(13) yes
C81 H811 0.928 no
C82 C83 1.390(13) yes
C82 H821 0.921 no
C83 C84 1.368(11) yes
C83 H831 0.933 no
C84 H841 0.928 no
C85 C86 1.388(12) yes
C85 C90 1.406(11) yes
C85 P8 1.793(9) yes
C86 C87 1.291(11) yes
C86 H861 0.928 no
C87 C88 1.455(14) yes
C87 H871 0.923 no
C88 C89 1.311(14) yes
C88 H881 0.937 no
C89 C90 1.358(13) yes
C89 H891 0.930 no
C90 H901 0.914 no
C97 C98 1.564(16) yes
C97 C99 1.501(13) yes
C97 C100 1.466(14) yes
C97 O26 1.449(10) yes
C98 H981 0.970 no
C98 H983 0.971 no
C98 H982 0.968 no
C99 H991 0.960 no
C99 H993 0.959 no
C99 H992 0.961 no
C100 H1001 0.961 no
C100 H1003 0.967 no
C100 H1002 0.966 no
C101 C102 1.480(12) yes
C101 C103 1.560(11) yes
C101 C104 1.581(13) yes
C101 O25 1.419(10) yes
C102 H1021 0.971 no
C102 H1023 0.977 no
C102 H1022 0.970 no
C103 H1031 0.968 no
C103 H1033 0.971 no
C103 H1032 0.962 no
C104 H1041 0.964 no
C104 H1043 0.975 no
C104 H1042 0.967 no
C105 C156 1.564(11) yes
C105 C157 1.490(11) yes
C105 C158 1.485(11) yes
C105 O28 1.449(9) yes
C156 H1061 0.979 no
C156 H1063 0.966 no
C156 H1062 0.971 no
C157 H1071 0.966 no
C157 H1073 0.969 no
C157 H1072 0.964 no
C158 H1081 0.966 no
C158 H1083 0.962 no
C158 H1082 0.972 no
C117 C118 1.525(10) yes
C117 C119 1.554(10) yes
C117 C120 1.468(11) yes
C117 O30 1.413(8) yes
C118 H1181 0.959 no
C118 H1183 0.966 no
C118 H1182 0.960 no
C119 H1191 0.956 no
C119 H1193 0.956 no
C119 H1192 0.969 no
C120 H1201 0.951 no
C120 H1203 0.955 no
C120 H1202 0.968 no
C121 C122 1.541(11) yes
C121 C123 1.544(9) yes
C121 C124 1.508(10) yes
C121 O31 1.411(8) yes
C122 H1221 0.957 no
C122 H1222 0.963 no
C122 H1223 0.971 no
C123 H1232 0.965 no
C123 H1231 0.958 no
C123 H1233 0.957 no
C124 H1242 0.957 no
C124 H1241 0.948 no
C124 H1243 0.955 no
C125 C126 1.502(10) yes
C125 C167 1.473(13) yes
C125 C168 1.473(11) yes
C125 O32 1.394(7) yes
C126 H1262 0.956 no
C126 H1261 0.966 no
C126 H1263 0.968 no
C167 H1272 0.961 no
C167 H1271 0.953 no
C167 H1273 0.949 no
C168 H1282 0.958 no
C168 H1281 0.965 no
C168 H1283 0.975 no
C169 C130 1.441(17) yes
C169 C134 1.255(16) yes
C169 C1290 1.21(2) yes
C130 C131 1.368(16) yes
C130 H1301 0.942 no
C131 C132 1.499(16) yes
C131 H1311 0.941 no
C132 C133 1.345(17) yes
C132 C25 1.59(2) yes
C133 C134 1.343(17) yes
C133 H1331 0.928 no
C134 H1341 0.932 no
O1 Ti1 2.176(5) yes
O1 Ti2 1.882(6) yes
O1 Ti4 1.888(7) yes
O2 Ti2 1.901(6) yes
O2 Ti3 2.131(5) yes
O2 Ti4 1.902(7) yes
O3 Ti1 1.923(6) yes
O3 Ti3 1.928(5) yes
O3 Ti4 2.147(6) yes
O4 Ti1 1.925(5) yes
O4 Ti2 2.135(5) yes
O4 Ti3 1.901(6) yes
O5 Ti5 1.929(4) yes
O5 Ti6 1.964(4) yes
O5 Ti8 2.127(4) yes
O6 Ti5 1.953(4) yes
O6 Ti6 1.907(4) yes
O6 Ti7 2.169(4) yes
O7 Ti6 2.118(4) yes
O7 Ti7 1.911(4) yes
O7 Ti8 1.933(4) yes
O8 Ti5 2.169(4) yes
O8 Ti7 1.903(4) yes
O8 Ti8 1.921(4) yes
O9 P1 1.551(6) yes
O9 Ti4 2.013(7) yes
O10 P1 1.515(6) yes
O10 Ti1 2.001(6) yes
O11 P2 1.535(6) yes
O11 Ti2 2.038(6) yes
O12 P2 1.491(6) yes
O12 Ti1 2.023(6) yes
O13 P3 1.534(6) yes
O13 Ti2 2.028(6) yes
O14 P3 1.518(5) yes
O14 Ti3 2.034(6) yes
O15 P4 1.493(5) yes
O15 Ti3 2.033(5) yes
O16 P4 1.536(5) yes
O16 Ti4 2.038(7) yes
O17 P5 1.515(5) yes
O17 Ti8 2.031(5) yes
O18 P5 1.519(5) yes
O18 Ti5 2.025(5) yes
O19 P6 1.516(4) yes
O19 Ti8 2.044(4) yes
O20 P6 1.516(5) yes
O20 Ti6 2.047(4) yes
O21 P7 1.520(5) yes
O21 Ti6 2.027(4) yes
O22 P7 1.522(4) yes
O22 Ti7 2.039(4) yes
O23 P8 1.519(4) yes
O23 Ti7 2.009(4) yes
O24 P8 1.504(5) yes
O24 Ti5 2.048(4) yes
O25 Ti2 1.767(5) yes
O26 Ti4 1.742(6) yes
O26 C136 1.755(9) yes
O27 Ti1 1.783(4) yes
O27 C109 1.352(5) yes
O27 Ti1 1.783(4) yes
O27 C108 1.337(5) yes
O28 Ti3 1.772(5) yes
O29 Ti7 1.793(4) yes
O29 C107 1.429(5) yes
O29 Ti7 1.793(4) yes
O29 C106 1.431(4) yes
O30 Ti8 1.782(4) yes
O31 Ti6 1.801(4) yes
O32 Ti5 1.797(4) yes
P1 Ti1 3.209(3) yes
P1 Ti4 3.204(5) yes
P1 C431 1.706(12) yes
P1 C371 1.847(14) yes
P2 Ti1 3.198(3) yes
P2 Ti2 3.218(3) yes
P2 C250 1.820(5) yes
P2 Ti1 3.198(3) yes
P2 Ti2 3.218(3) yes
P2 C251 1.841(6) yes
P3 Ti2 3.227(3) yes
P3 Ti3 3.217(3) yes
P4 Ti3 3.201(3) yes
P4 Ti4 3.209(5) yes
P5 Ti5 3.193(2) yes
P5 Ti8 3.198(2) yes
P6 Ti6 3.218(2) yes
P6 Ti8 3.215(2) yes
P7 Ti6 3.184(2) yes
P7 Ti7 3.199(2) yes
P8 Ti5 3.200(2) yes
P8 Ti7 3.2025(19) yes
P8 C910 1.799(6) yes
P8 Ti5 3.200(2) yes
P8 Ti7 3.2025(19) yes
P8 C911 1.809(4) yes
Ti1 Ti2 3.081(2) yes
Ti1 Ti3 2.891(2) yes
Ti1 Ti4 3.109(5) yes
Ti2 Ti3 3.087(2) yes
Ti2 Ti4 2.888(5) yes
Ti3 Ti4 3.104(5) yes
Ti5 Ti6 2.8952(16) yes
Ti5 Ti7 3.1078(16) yes
Ti5 Ti8 3.0919(16) yes
Ti6 Ti7 3.0809(16) yes
Ti6 Ti8 3.0977(17) yes
Ti7 Ti8 2.8866(18) yes
C139 C107 1.479(5) yes
C139 H1391 0.963 no
C139 H1392 0.965 no
C139 H1393 0.963 no
C147 C106 1.473(5) yes
C147 H1471 0.964 no
C147 H1472 0.969 no
C147 H1473 0.963 no
C138 C107 1.475(5) yes
C138 H1381 0.962 no
C138 H1382 0.964 no
C138 H1383 0.962 no
C148 C106 1.476(5) yes
C148 H1481 0.962 no
C148 H1482 0.961 no
C148 H1483 0.963 no
C137 C107 1.476(5) yes
C137 H1371 0.963 no
C137 H1372 0.967 no
C137 H1373 0.966 no
C149 C106 1.478(5) yes
C149 H1491 0.960 no
C149 H1492 0.970 no
C149 H1493 0.962 no
C910 C960 1.434(5) yes
C910 C921 1.434(5) yes
C911 C961 1.429(5) yes
C911 C920 1.440(5) yes
C960 C951 1.454(5) yes
C960 H9601 0.932 no
C961 C950 1.460(5) yes
C961 H9611 0.929 no
C950 C940 1.371(5) yes
C950 H9501 0.927 no
C951 C941 1.369(5) yes
C951 H9511 0.930 no
C940 C930 1.371(5) yes
C940 H9401 0.920 no
C941 C931 1.370(5) yes
C941 H9411 0.928 no
C930 C920 1.456(5) yes
C930 H9301 0.919 no
C931 C921 1.454(5) yes
C931 H9311 0.928 no
C920 H9201 0.927 no
C921 H9211 0.931 no
C431 C441 1.418(13) yes
C431 C481 1.463(16) yes
C441 C451 1.222(17) yes
C441 H4411 0.922 no
C451 C461 1.312(19) yes
C451 H4511 0.926 no
C461 C471 1.519(18) yes
C461 H4611 0.924 no
C471 C481 1.403(15) yes
C471 H4711 0.933 no
C481 H4811 0.927 no
C371 C380 1.45(2) yes
C371 C421 1.41(2) yes
C380 C390 1.481(17) yes
C380 H3801 0.928 no
C390 C401 1.45(2) yes
C390 H3901 0.930 no
C401 C411 1.55(2) yes
C401 H4011 0.936 no
C411 C421 1.359(16) yes
C411 H4111 0.924 no
C421 H4211 0.934 no
C109 C113 1.595(5) yes
C109 C114 1.590(5) yes
C109 C112 1.596(5) yes
C108 C128 1.594(5) yes
C108 C127 1.592(5) yes
C108 C129 1.589(5) yes
C128 H1284 0.963 no
C128 H1285 0.973 no
C128 H1286 0.965 no
C113 H1131 0.964 no
C113 H1132 0.958 no
C113 H1133 0.962 no
C127 H1274 1.013 no
C127 H1275 1.020 no
C127 H1276 1.017 no
C114 H1141 0.964 no
C114 H1142 0.966 no
C114 H1143 0.965 no
C129 H1294 0.970 no
C129 H1295 0.963 no
C129 H1296 0.962 no
C112 H1121 0.966 no
C112 H1122 0.963 no
C112 H1123 0.963 no
C250 C261 1.364(5) yes
C250 C300 1.363(5) yes
C251 C260 1.370(5) yes
C251 C301 1.364(5) yes
C260 C270 1.382(5) yes
C260 H2601 0.931 no
C261 C271 1.376(5) yes
C261 H2611 0.927 no
C270 C280 1.380(5) yes
C270 H2701 0.929 no
C271 C281 1.381(5) yes
C271 H2711 0.931 no
C280 C291 1.383(5) yes
C280 H2801 0.928 no
C281 C290 1.376(5) yes
C281 H2811 0.925 no
C290 C300 1.380(5) yes
C290 H2901 0.936 no
C291 C301 1.384(5) yes
C291 H2911 0.931 no
C300 H3001 0.929 no
C301 H3011 0.933 no
C25 H253 0.996 no
C25 H251 0.995 no
C25 H252 0.997 no
C1290 H1291 1.044 no
C1290 H1292 1.029 no
C1290 H1293 1.029 no

loop_
_geom_hbond_atom_site_label_D
_geom_hbond_atom_site_label_H
_geom_hbond_atom_site_label_A
_geom_hbond_site_symmetry_A
_geom_hbond_angle_DHA
_geom_hbond_distance_DH
_geom_hbond_distance_HA
_geom_hbond_distance_DA
_geom_hbond_publ_flag
C8 H81 C951 . 139.5(4) 0.932 2.489 3.254(15) yes
C12 H121 O2 . 147.0(2) 0.939 2.559 3.386(15) yes
C50 H501 O5 . 149.0(2) 0.936 2.520 3.357(15) yes
C74 H741 O7 . 138.9(3) 0.934 2.565 3.326(15) yes
C104 H1042 O13 . 130.3(2) 0.967 2.578 3.287(15) yes
C123 H1233 O20 . 136.80(18) 0.957 2.478 3.242(15) yes
C951 H9511 C6 . 121.2(3) 0.930 2.289 2.882(15) yes
C260 H2601 O4 . 149.3(2) 0.931 2.379 3.215(15) yes
C25 H252 C139 1_655 135.2(5) 0.997 2.465 3.249(15) yes
C960 H9601 C5 . 120.3(5) 0.932 2.119 2.711(15) yes
C921 H9211 C148 2_666 172.6(3) 0.931 2.583 3.508(15) yes
C113 H1133 O10 . 135.3(3) 0.962 2.532 3.286(15) yes
C128 H1286 O10 . 130.1(3) 0.965 2.541 3.248(15) yes
C128 H1286 C128 2_767 124.1(8) 0.965 2.251 2.904(15) yes
C139 H1473 C138 . 126.2(14) 0.774 1.902 2.441(15) yes
C138 H1382 O23 . 150.3(3) 0.964 2.359 3.232(15) yes
C148 H1382 O23 . 126.4(8) 1.189 2.359 3.211(15) yes
C138 H1482 O23 . 120.6(8) 1.101 2.529 3.232(15) yes
C148 H1482 O23 . 128.0(3) 0.961 2.529 3.211(15) yes

loop_
_oxford_twin_element_scale_factors
0.712(4)
0.288(4)
